data_4134532
loop_
_publ_author_name
'Khoury, Jason F.'
'Rettie, Alexander J. E.'
'Robredo, I\~nigo'
'Krogstad, Matthew J.'
'Malliakas, Christos D.'
'Bergara, Aitor'
'Vergniory, Maia G.'
'Osborn, Raymond'
'Rosenkranz, Stephan'
'Chung, Duck Young'
'Kanatzidis, Mercouri G.'

_publ_section_title
;
 The Subchalcogenides Ir<sub>2</sub>In<sub>8</sub>Q (Q = S, Se, Te): Dirac
 Semimetal Candidates with Re-entrant Structural Modulation.
;
_journal_issue 13
_journal_name_full 'Journal of the American Chemical Society'
_journal_page_first 6312
_journal_page_last 6323
_journal_paper_doi 10.1021/jacs.0c00809
_journal_volume 142
_journal_year 2020
_chemical_formula_sum 'In8 Ir2 Se'
_chemical_formula_weight 1382
_space_group_IT_number 6
_space_group_name_Hall 'P -2'
_space_group_name_H-M_alt 'P 1 1 m'
_space_group_ssg_name Pm(\a\b0)0
_symmetry_cell_setting monoclinic
_cell_angle_alpha 90
_cell_angle_beta 90
_cell_angle_gamma 89.9995
_cell_formula_units_Z 4
_cell_length_a 9.9200(6)
_cell_length_b 9.9262(6)
_cell_length_c 10.1092(6)
_cell_measurement_temperature 120
_cell_modulation_dimension 1
_cell_volume 995.43(10)
_computing_cell_refinement 'SAINT V8.34A (Bruker, 2013)'
_computing_data_collection 'APEX2 V2014.11-0 (Bruker, 2014)'
_computing_data_reduction 'Bruker SAINT'
_diffrn_ambient_temperature 120
_diffrn_detector_area_resol_mean 8
_diffrn_measured_fraction_theta_full 0.9
_diffrn_measured_fraction_theta_max 0.87
_diffrn_measurement_device 'four-circle diffractometer'
_diffrn_measurement_device_type 'Bruker CCD'
_diffrn_measurement_method 'Bruker CCD'
_diffrn_radiation_monochromator graphite
_diffrn_radiation_probe x-ray
_diffrn_radiation_source 'X-ray tube'
_diffrn_radiation_type 'Mo K\a'
_diffrn_radiation_wavelength 0.71073
_diffrn_reflns_av_R_equivalents 0.095
_diffrn_reflns_av_unetI/netI 0.0211
_diffrn_reflns_limit_h_max 12
_diffrn_reflns_limit_h_min -14
_diffrn_reflns_limit_index_m_1_max 1
_diffrn_reflns_limit_index_m_1_min -1
_diffrn_reflns_limit_k_max 14
_diffrn_reflns_limit_k_min -7
_diffrn_reflns_limit_l_max 11
_diffrn_reflns_limit_l_min -14
_diffrn_reflns_number 13783
_diffrn_reflns_theta_full 22.14
_diffrn_reflns_theta_max 29.98
_diffrn_reflns_theta_min 3.78
_diffrn_source 'sealed tube'
_exptl_absorpt_coefficient_mu 48.361
_exptl_absorpt_correction_T_max 0.5796
_exptl_absorpt_correction_T_min 0.0927
_exptl_absorpt_correction_type gaussian
_exptl_absorpt_process_details Jana2006
_exptl_crystal_colour red
_exptl_crystal_density_diffrn 9.2213
_exptl_crystal_description cube
_exptl_crystal_F_000 2320
_exptl_crystal_size_max 0.278
_exptl_crystal_size_mid 0.246
_exptl_crystal_size_min 0.225
_refine_diff_density_max 9.29
_refine_diff_density_min -10.15
_refine_ls_abs_structure_details '  1223 of Friedel pairs used in the refinement'
_refine_ls_abs_structure_Flack 0.182(11)
_refine_ls_extinction_method none
_refine_ls_goodness_of_fit_gt 3.32
_refine_ls_goodness_of_fit_ref 2.45
_refine_ls_number_constraints 3
_refine_ls_number_parameters 669
_refine_ls_number_reflns 9179
_refine_ls_number_restraints 0
_refine_ls_R_factor_all 0.0749
_refine_ls_R_factor_gt 0.0513
_refine_ls_shift/su_max 0.0438
_refine_ls_shift/su_mean 0.0035
_refine_ls_structure_factor_coef Fsqd
_refine_ls_weighting_details w=1/(\s^2^(I)+0.0004I^2^)
_refine_ls_weighting_scheme sigma
_refine_ls_wR_factor_gt 0.1085
_refine_ls_wR_factor_ref 0.1101
_reflns_number_gt 5139
_reflns_number_total 9179
_reflns_threshold_expression I>2\s(I)
_cod_data_source_file ja0c00809_si_005.cif
_cod_data_source_block I
_cod_depositor_comments
;
The following automatic conversions were performed:

data item '_diffrn_radiation_probe' value 'X-ray' was changed to
'x-ray' in accordance with the
/home/data/users/saulius/crontab/automatic-downloads/rss-feeds/ACS/lib/dictionaries/cif_core.dic
dictionary named 'cif_core.dic' version 2.4.2 last updated on
2011-04-26.

data item '_exptl_absorpt_correction_type' value 'Gaussian' was
changed to 'gaussian' in accordance with the
/home/data/users/saulius/crontab/automatic-downloads/rss-feeds/ACS/lib/dictionaries/cif_core.dic
dictionary named 'cif_core.dic' version 2.4.2 last updated on
2011-04-26.

Automatic conversion script
Id: cif_fix_values 7556 2019-12-06 15:28:31Z antanas 

 Adding full bibliography for 4134530--4134534.cif.
;
_cod_original_formula_sum 'Ir2 In8 Se'
_cod_database_code 4134532
_jana_cell_commen_supercell_matrix_1_1 6
_jana_cell_commen_supercell_matrix_1_2 0
_jana_cell_commen_supercell_matrix_1_3 0
_jana_cell_commen_supercell_matrix_2_1 0
_jana_cell_commen_supercell_matrix_2_2 6
_jana_cell_commen_supercell_matrix_2_3 0
_jana_cell_commen_supercell_matrix_3_1 0
_jana_cell_commen_supercell_matrix_3_2 0
_jana_cell_commen_supercell_matrix_3_3 1
_jana_cell_commen_t_section_1 0

loop_
_space_group_symop_id
_space_group_symop_operation_xyz
1 x,y,z
2 x,y,-z

loop_
_space_group_symop_ssg_id
_space_group_symop_ssg_operation_algebraic
1 x1,x2,x3,x4
2 x1,x2,-x3,x4

loop_
_atom_site_label
_atom_site_type_symbol
_atom_site_fract_x
_atom_site_fract_y
_atom_site_fract_z
_atom_site_adp_type
_atom_site_U_iso_or_equiv
_atom_site_site_symmetry_multiplicity
_atom_site_occupancy
_atom_site_calc_flag
_atom_site_refinement_flags
_atom_site_disorder_assembly
_atom_site_disorder_group
Ir1 Ir 0.1867(7) 0.1868(8) 0.23814(13) Uani 0.0035(3) 2 1 d . . .
Ir2 Ir -0.1865(7) -0.1868(8) -0.24180(12) Uani 0.0045(3) 2 1 d . . .
Ir3 Ir 0.6860(7) 0.3138(8) 0.25871(12) Uani 0.0050(3) 2 1 d . . .
Ir4 Ir -0.6871(7) -0.3141(8) -0.25965(13) Uani 0.0062(4) 2 1 d . . .
In1 In 0.5919(8) 0.4002(9) 0.5 Uani 0.0062(9) 1 1 d . . .
In2 In -0.5981(8) -0.4075(9) -0.5 Uani 0.0075(9) 1 1 d . . .
In3 In 0.0937(8) 0.0933(9) 0 Uani 0.0060(9) 1 1 d . . .
In4 In -0.0979(8) -0.0966(9) 0 Uani 0.0093(10) 1 1 d . . .
In5 In 0.4979(7) 0.5003(9) 0.1644(2) Uani 0.0090(7) 2 1 d . . .
In6 In 0.8169(8) 0.2156(9) 0.5 Uani 0.0115(10) 1 1 d . . .
In7 In -0.7814(8) -0.1861(9) -0.5 Uani 0.0096(9) 1 1 d . . .
In8 In 0.2032(7) 0.4467(9) 0.2991(3) Uani 0.0085(7) 2 1 d . . .
In9 In -0.2063(7) -0.4459(9) -0.2964(2) Uani 0.0071(7) 2 1 d . . .
In10 In 0.0016(7) 0.0010(9) 0.3405(2) Uani 0.0070(6) 2 1 d . . .
In11 In 0.2949(7) -0.0543(9) 0.1955(2) Uani 0.0085(6) 2 1 d . . .
In12 In -0.2935(7) 0.0538(8) -0.2063(2) Uani 0.0086(7) 2 1 d . . .
In13 In 0.4464(7) 0.2035(9) 0.2969(3) Uani 0.0094(7) 2 1 d . . .
In14 In -0.4458(7) -0.2061(9) -0.2998(3) Uani 0.0087(7) 2 1 d . . .
In15 In -0.0522(7) 0.2949(9) 0.1970(3) Uani 0.0079(6) 2 1 d . . .
In16 In 0.0535(7) -0.2949(9) -0.2073(3) Uani 0.0081(6) 2 1 d . . .
In17 In 0.1880(8) 0.1900(9) 0.5 Uani 0.0098(10) 1 1 d . . .
In18 In -0.1830(8) -0.1876(9) -0.5 Uani 0.0115(10) 1 1 d . . .
In19 In 0.6859(8) 0.3118(9) 0 Uani 0.0097(10) 1 1 d . . .
In20 In -0.6943(8) -0.3183(9) 0 Uani 0.0110(11) 1 1 d . . .
In21 In 0.2968(8) 0.3003(9) 0 Uani 0.0017(11) 1 1 d . . .
In22 In -0.3019(8) -0.2979(10) 0 Uani 0.0044(12) 1 1 d . . .
Se1 Se 0.5021(9) -0.0031(12) 0 Uani 0.0017(12) 1 1 d . . .
Se2 Se 0.4763(9) -0.0042(10) 0.5 Uani 0.0149(15) 1 1 d . . .
Se3 Se 0.0006(10) 0.5001(10) 0 Uani 0.0013(12) 1 1 d . . .
Se4 Se -0.0072(9) 0.4750(11) 0.5 Uani 0.0138(15) 1 1 d . . .

loop_
_atom_site_aniso_label
_atom_site_aniso_type_symbol
_atom_site_aniso_U_11
_atom_site_aniso_U_22
_atom_site_aniso_U_33
_atom_site_aniso_U_12
_atom_site_aniso_U_13
_atom_site_aniso_U_23
Ir1 Ir 0.0014(5) 0.0050(5) 0.0040(5) 0.0069(6) 0.0004(4) 0.0022(5)
Ir2 Ir 0.0017(6) 0.0099(6) 0.0020(6) 0.0070(6) -0.0008(4) 0.0006(5)
Ir3 Ir 0.0028(5) 0.0101(6) 0.0020(6) 0.0067(7) -0.0004(4) -0.0016(5)
Ir4 Ir 0.0039(6) 0.0105(6) 0.0040(6) 0.0082(7) 0.0000(4) -0.0011(5)
In1 In 0.0001(14) 0.0124(18) 0.0062(14) 0.0069(16) 0 0
In2 In 0.0015(14) 0.0122(17) 0.0088(15) 0.0038(15) 0 0
In3 In 0.0088(16) 0.0096(16) -0.0003(14) 0.0048(15) 0 0
In4 In 0.0081(16) 0.0175(19) 0.0023(15) -0.0019(17) 0 0
In5 In 0.0039(10) 0.0151(12) 0.0081(12) 0.0114(10) 0.0002(9) -0.0037(11)
In6 In 0.0097(15) 0.023(2) 0.0021(14) 0.0098(16) 0 0
In7 In 0.0091(15) 0.0206(19) -0.0009(13) 0.0081(16) 0 0
In8 In 0.0055(12) 0.0107(10) 0.0092(13) 0.0063(12) 0.0005(9) -0.0009(11)
In9 In 0.0067(12) 0.0108(11) 0.0037(12) 0.0020(11) 0.0008(10) 0.0006(10)
In10 In 0.0059(10) 0.0110(11) 0.0041(10) 0.0061(9) 0.0003(8) -0.0021(10)
In11 In 0.0066(11) 0.0079(10) 0.0109(11) 0.0075(11) 0.0014(9) 0.0017(10)
In12 In 0.0050(12) 0.0046(10) 0.0162(13) 0.0058(11) -0.0002(10) -0.0013(10)
In13 In 0.0011(9) 0.0167(14) 0.0103(14) 0.0050(11) -0.0018(9) 0.0024(12)
In14 In 0.0003(9) 0.0175(13) 0.0084(13) 0.0073(11) 0.0006(9) 0.0007(11)
In15 In 0.0029(10) 0.0107(12) 0.0099(11) 0.0103(10) 0.0006(8) 0.0015(10)
In16 In 0.0057(9) 0.0077(11) 0.0109(12) 0.0067(11) -0.0001(9) -0.0018(10)
In17 In 0.0104(16) 0.014(2) 0.0048(14) 0.0023(18) 0 0
In18 In 0.0057(17) 0.0121(18) 0.0166(18) -0.0084(18) 0 0
In19 In 0.0117(17) 0.022(2) -0.0051(14) 0.008(2) 0 0
In20 In 0.0082(17) 0.021(2) 0.0037(15) 0.0054(18) 0 0
In21 In -0.0100(18) 0.001(2) 0.0144(18) 0.0056(16) 0 0
In22 In -0.004(2) 0.008(3) 0.0101(17) 0.0052(19) 0 0
Se1 Se 0.000(2) -0.003(2) 0.008(2) -0.001(2) 0 0
Se2 Se 0.019(2) 0.019(3) 0.007(2) 0.012(2) 0 0
Se3 Se -0.0132(15) 0.009(2) 0.0077(19) 0.002(2) 0 0
Se4 Se 0.007(2) 0.028(3) 0.006(2) 0.001(2) 0 0

loop_
_atom_site_displace_Fourier_atom_site_label
_atom_site_displace_Fourier_axis
_atom_site_displace_Fourier_wave_vector_seq_id
_atom_site_displace_Fourier_param_cos
_atom_site_displace_Fourier_param_sin
Ir1 x 1 -0.0002(3) -0.0003
Ir1 y 1 0.0007(3) 0.0009(3)
Ir1 z 1 0.0000(3) 0.0004(3)
Ir2 x 1 -0.0005(2) -0.0004(2)
Ir2 y 1 -0.0003(3) 0.0001(3)
Ir2 z 1 -0.0004(3) 0.0003(3)
Ir3 x 1 0.0007(3) 0.0004(3)
Ir3 y 1 -0.0010(3) 0.0004(3)
Ir3 z 1 0.0027(4) 0.0016(4)
Ir4 x 1 0.0002(3) -0.0005(3)
Ir4 y 1 -0.0001(3) 0.0003(3)
Ir4 z 1 0.0021(4) 0.0014(4)
In1 x 1 -0.0053(7) 0.0020(8)
In1 y 1 -0.0005(9) 0.0058(9)
In1 z 1 0 0
In2 x 1 -0.0004(8) -0.0041(7)
In2 y 1 0.0043(9) -0.0006(9)
In2 z 1 0 0
In3 x 1 -0.0072(7) 0.0003(9)
In3 y 1 0.0071(9) -0.0007(10)
In3 z 1 0 0
In4 x 1 -0.0009(10) -0.0083(8)
In4 y 1 0.0009(11) 0.0065(9)
In4 z 1 0 0
In5 x 1 0.0026(4) 0.0021(6)
In5 y 1 -0.0026(5) -0.0015(8)
In5 z 1 0.0001(7) 0.0001(5)
In6 x 1 -0.0040(6) -0.0005(7)
In6 y 1 -0.0026(9) 0.0000(9)
In6 z 1 0 0
In7 x 1 0.0000(6) -0.0015(6)
In7 y 1 0.0037(9) 0.0002(9)
In7 z 1 0 0
In8 x 1 0.0017(5) -0.0023(5)
In8 y 1 -0.0006(6) 0.0000(6)
In8 z 1 -0.0070(9) -0.0076(8)
In9 x 1 0.0007(5) 0.0027(5)
In9 y 1 0.0016(6) 0.0000(6)
In9 z 1 -0.0095(6) -0.0012(9)
In10 x 1 -0.0014(4) 0.0009(6)
In10 y 1 0.0003(5) 0.0000(7)
In10 z 1 0.0009(7) 0.0004(5)
In11 x 1 -0.0034(5) 0.0009(6)
In11 y 1 0.0008(6) 0.0015(6)
In11 z 1 0.0001(6) 0.0019(6)
In12 x 1 -0.0003(6) -0.0032(5)
In12 y 1 0.0003(6) -0.0008(6)
In12 z 1 0.0006(7) -0.0036(6)
In13 x 1 0.0002(5) -0.0010(5)
In13 y 1 -0.0024(7) 0.0018(7)
In13 z 1 0.0070(8) 0.0066(8)
In14 x 1 -0.0004(5) 0.0003(5)
In14 y 1 0.0003(7) -0.0017(7)
In14 z 1 0.0105(6) 0.0005(10)
In15 x 1 -0.0001(5) -0.0009(5)
In15 y 1 0.0033(6) 0.0000(6)
In15 z 1 0.0011(6) -0.0021(6)
In16 x 1 -0.0014(5) 0.0001(5)
In16 y 1 -0.0009(6) 0.0031(6)
In16 z 1 -0.0008(7) 0.0026(6)
In17 x 1 -0.0066(9) -0.0056(9)
In17 y 1 0.0072(10) 0.0045(10)
In17 z 1 0 0
In18 x 1 -0.0077(8) -0.0034(10)
In18 y 1 0.0043(8) 0.0012(10)
In18 z 1 0 0
In19 x 1 0.0037(9) -0.0056(8)
In19 y 1 0.0016(11) -0.0061(10)
In19 z 1 0 0
In20 x 1 0.0002(9) 0.0048(8)
In20 y 1 -0.0033(10) 0.0038(10)
In20 z 1 0 0
In21 x 1 0.0243(12) 0.0139(18)
In21 y 1 -0.0233(14) -0.0170(18)
In21 z 1 0 0
In22 x 1 0.0268(10) 0.012(2)
In22 y 1 -0.0245(13) -0.015(2)
In22 z 1 0 0
Se1 x 1 -0.0066(10) -0.0079(15)
Se1 y 1 0.0348(19) 0.018(3)
Se1 z 1 0 0
Se2 x 1 0.0001(9) -0.0001(10)
Se2 y 1 -0.0033(11) -0.0020(15)
Se2 z 1 0 0
Se3 x 1 -0.0346(16) -0.019(3)
Se3 y 1 0.0050(12) 0.0076(16)
Se3 z 1 0 0
Se4 x 1 0.0027(8) 0.0009(13)
Se4 y 1 0.0009(12) 0.0017(12)
Se4 z 1 0 0

loop_
_atom_site_displace_special_func_atom_site_label
_atom_site_displace_special_func_sawtooth_ax
_atom_site_displace_special_func_sawtooth_ay
_atom_site_displace_special_func_sawtooth_az
_atom_site_displace_special_func_sawtooth_c
_atom_site_displace_special_func_sawtooth_w
? ? ? ? ? ?

loop_
_atom_site_Fourier_wave_vector_seq_id
_jana_atom_site_fourier_wave_vector_q1_coeff
1 1

loop_
_atom_site_occ_Fourier_atom_site_label
_atom_site_occ_Fourier_wave_vector_seq_id
_atom_site_occ_Fourier_param_cos
_atom_site_occ_Fourier_param_sin
? ? ? ?

loop_
_atom_site_occ_special_func_atom_site_label
_atom_site_occ_special_func_crenel_c
_atom_site_occ_special_func_crenel_w
? ? ?

loop_
_atom_site_U_Fourier_atom_site_label
_atom_site_U_Fourier_tens_elem
_atom_site_U_Fourier_wave_vector_seq_id
_atom_site_U_Fourier_param_cos
_atom_site_U_Fourier_param_sin
Ir1 U11 1 -0.0034(12) -0.0024(12)
Ir1 U22 1 -0.0050(13) -0.0043(13)
Ir1 U33 1 0.0008(17) 0.0006(15)
Ir1 U12 1 -0.0011(12) -0.0008(11)
Ir1 U13 1 0.0003(11) -0.0004(11)
Ir1 U23 1 -0.0036(12) -0.0010(13)
Ir2 U11 1 -0.0041(12) -0.0012(13)
Ir2 U22 1 -0.0046(14) -0.0032(15)
Ir2 U33 1 0.0011(16) 0.0005(16)
Ir2 U12 1 -0.0021(12) -0.0007(13)
Ir2 U13 1 -0.0002(11) 0.0006(11)
Ir2 U23 1 -0.0027(13) -0.0023(13)
Ir3 U11 1 -0.0064(12) -0.0029(13)
Ir3 U22 1 -0.0039(15) -0.0026(14)
Ir3 U33 1 0.0028(17) 0.0014(17)
Ir3 U12 1 -0.0024(13) -0.0001(12)
Ir3 U13 1 -0.0002(11) -0.0008(12)
Ir3 U23 1 0.0005(13) -0.0024(12)
Ir4 U11 1 -0.0054(12) -0.0034(13)
Ir4 U22 1 -0.0046(14) -0.0043(15)
Ir4 U33 1 0.0018(17) 0.0015(17)
Ir4 U12 1 -0.0013(12) -0.0007(13)
Ir4 U13 1 -0.0010(12) -0.0005(12)
Ir4 U23 1 -0.0009(13) 0.0024(13)
In1 U11 1 -0.009(3) 0.000(3)
In1 U22 1 -0.011(4) -0.006(4)
In1 U33 1 0.009(4) 0.000(4)
In1 U12 1 -0.008(3) 0.003(3)
In1 U13 1 0 0
In1 U23 1 0 0
In2 U11 1 -0.004(3) -0.005(3)
In2 U22 1 -0.007(4) -0.004(4)
In2 U33 1 0.005(5) 0.008(4)
In2 U12 1 0.001(3) -0.005(3)
In2 U13 1 0 0
In2 U23 1 0 0
In3 U11 1 -0.010(3) -0.002(4)
In3 U22 1 0.006(4) -0.001(4)
In3 U33 1 0.008(4) 0.000(4)
In3 U12 1 -0.001(3) 0.004(3)
In3 U13 1 0 0
In3 U23 1 0 0
In4 U11 1 -0.006(4) -0.006(3)
In4 U22 1 -0.002(4) 0.000(4)
In4 U33 1 0.004(4) 0.006(4)
In4 U12 1 0.007(4) -0.001(4)
In4 U13 1 0 0
In4 U23 1 0 0
In5 U11 1 -0.007(3) -0.0029(18)
In5 U22 1 -0.013(3) -0.007(2)
In5 U33 1 0.001(4) 0.000(2)
In5 U12 1 -0.003(3) -0.0017(19)
In5 U13 1 -0.0008(17) -0.001(3)
In5 U23 1 0.006(2) -0.005(3)
In6 U11 1 0.001(3) -0.003(3)
In6 U22 1 0.000(4) 0.000(4)
In6 U33 1 -0.002(3) -0.001(3)
In6 U12 1 0.003(3) 0.000(3)
In6 U13 1 0 0
In6 U23 1 0 0
In7 U11 1 0.001(3) 0.004(3)
In7 U22 1 -0.004(4) -0.003(4)
In7 U33 1 -0.005(3) -0.001(3)
In7 U12 1 0.001(3) 0.002(3)
In7 U13 1 0 0
In7 U23 1 0 0
In8 U11 1 -0.003(2) -0.006(2)
In8 U22 1 0.001(3) 0.000(3)
In8 U33 1 0.001(3) 0.003(3)
In8 U12 1 0.000(2) -0.001(2)
In8 U13 1 0.001(2) -0.001(2)
In8 U23 1 -0.005(2) -0.002(3)
In9 U11 1 -0.006(2) -0.001(3)
In9 U22 1 0.000(2) -0.001(3)
In9 U33 1 0.000(3) -0.002(3)
In9 U12 1 0.000(2) 0.000(2)
In9 U13 1 0.0008(19) 0.002(2)
In9 U23 1 -0.004(2) -0.002(3)
In10 U11 1 -0.003(3) -0.0022(18)
In10 U22 1 -0.009(3) -0.005(2)
In10 U33 1 -0.001(3) 0.000(2)
In10 U12 1 -0.008(2) -0.0043(19)
In10 U13 1 0.0017(16) -0.003(2)
In10 U23 1 0.004(2) -0.007(3)
In11 U11 1 -0.004(2) -0.001(2)
In11 U22 1 -0.007(2) -0.003(2)
In11 U33 1 0.006(3) 0.001(3)
In11 U12 1 -0.001(2) -0.002(2)
In11 U13 1 -0.002(2) 0.001(2)
In11 U23 1 -0.004(2) 0.003(2)
In12 U11 1 -0.002(2) -0.002(2)
In12 U22 1 -0.004(2) -0.004(2)
In12 U33 1 0.001(3) 0.000(3)
In12 U12 1 -0.004(2) 0.000(2)
In12 U13 1 0.000(2) -0.002(2)
In12 U23 1 0.000(2) -0.006(2)
In13 U11 1 -0.001(2) -0.003(2)
In13 U22 1 -0.007(3) -0.003(3)
In13 U33 1 -0.001(3) -0.001(3)
In13 U12 1 0.002(2) 0.005(2)
In13 U13 1 0.003(2) 0.002(2)
In13 U23 1 -0.004(3) -0.007(2)
In14 U11 1 -0.002(2) 0.001(2)
In14 U22 1 -0.004(3) -0.006(3)
In14 U33 1 0.003(2) 0.000(4)
In14 U12 1 0.005(2) 0.001(2)
In14 U13 1 0.0013(17) 0.002(2)
In14 U23 1 -0.008(2) 0.001(3)
In15 U11 1 -0.001(2) -0.001(2)
In15 U22 1 -0.006(3) -0.006(3)
In15 U33 1 0.000(3) 0.001(3)
In15 U12 1 0.004(2) 0.001(2)
In15 U13 1 0.001(2) -0.0001(19)
In15 U23 1 0.003(2) 0.000(2)
In16 U11 1 -0.002(2) 0.000(2)
In16 U22 1 -0.005(2) -0.004(2)
In16 U33 1 -0.001(3) -0.001(3)
In16 U12 1 0.003(2) 0.000(2)
In16 U13 1 0.000(2) 0.001(2)
In16 U23 1 0.001(2) 0.004(2)
In17 U11 1 0.004(4) -0.002(3)
In17 U22 1 -0.009(4) -0.014(4)
In17 U33 1 -0.007(4) 0.007(4)
In17 U12 1 -0.007(4) -0.018(3)
In17 U13 1 0 0
In17 U23 1 0 0
In18 U11 1 0.003(3) 0.007(4)
In18 U22 1 -0.011(3) 0.000(4)
In18 U33 1 0.003(4) -0.008(5)
In18 U12 1 -0.021(3) 0.001(4)
In18 U13 1 0 0
In18 U23 1 0 0
In19 U11 1 -0.002(4) 0.004(3)
In19 U22 1 -0.003(5) -0.001(4)
In19 U33 1 -0.008(4) -0.007(4)
In19 U12 1 -0.004(4) 0.000(4)
In19 U13 1 0 0
In19 U23 1 0 0
In20 U11 1 -0.002(3) 0.001(3)
In20 U22 1 -0.009(4) 0.000(5)
In20 U33 1 -0.010(4) -0.003(4)
In20 U12 1 -0.008(4) 0.002(4)
In20 U13 1 0 0
In20 U23 1 0 0
In21 U11 1 0.002(3) 0.007(3)
In21 U22 1 0.004(3) 0.004(4)
In21 U33 1 -0.007(4) -0.007(5)
In21 U12 1 -0.001(3) -0.014(3)
In21 U13 1 0 0
In21 U23 1 0 0
In22 U11 1 0.008(2) -0.001(4)
In22 U22 1 0.009(3) -0.001(5)
In22 U33 1 -0.005(3) 0.003(5)
In22 U12 1 -0.014(3) 0.004(4)
In22 U13 1 0 0
In22 U23 1 0 0
Se1 U11 1 -0.002(4) -0.001(3)
Se1 U22 1 -0.001(4) 0.006(6)
Se1 U33 1 -0.007(5) -0.004(4)
Se1 U12 1 -0.002(4) -0.002(4)
Se1 U13 1 0 0
Se1 U23 1 0 0
Se2 U11 1 0.002(4) -0.001(6)
Se2 U22 1 -0.022(6) -0.015(5)
Se2 U33 1 -0.005(5) 0.001(5)
Se2 U12 1 -0.001(5) 0.000(5)
Se2 U13 1 0 0
Se2 U23 1 0 0
Se3 U11 1 0.014(3) 0.000(4)
Se3 U22 1 0.014(5) 0.007(4)
Se3 U33 1 0.000(4) 0.002(4)
Se3 U12 1 -0.006(4) -0.008(4)
Se3 U13 1 0 0
Se3 U23 1 0 0
Se4 U11 1 -0.007(5) -0.003(4)
Se4 U22 1 -0.010(6) 0.011(7)
Se4 U33 1 -0.004(6) -0.003(4)
Se4 U12 1 0.001(5) 0.005(5)
Se4 U13 1 0 0
Se4 U23 1 0 0

loop_
_atom_type_symbol
_atom_type_scat_dispersion_real
_atom_type_scat_dispersion_imag
_atom_type_scat_source
In -0.7276 1.3100 'International Tables Vol C tables 4.2.6.8 and 6.1.1.1'
Ir -1.4442 7.9887 'International Tables Vol C tables 4.2.6.8 and 6.1.1.1'
Se -0.0929 2.2259 'International Tables Vol C tables 4.2.6.8 and 6.1.1.1'

loop_
_cell_wave_vector_seq_id
_cell_wave_vector_x
_cell_wave_vector_y
_cell_wave_vector_z
1 0.166667 0.166667 0.000000

loop_
_exptl_crystal_face_index_h
_exptl_crystal_face_index_k
_exptl_crystal_face_index_l
_exptl_crystal_face_perp_dist
-2 -5 30 0.02659
6 1 -30 0.02842
2 30 -7 0.0058
-2 -15 3 0.00595
30 1 0 0.03018
-15 -3 -1 0.03094

loop_
_geom_angle_atom_site_label_1
_geom_angle_atom_site_label_2
_geom_angle_atom_site_label_3
_geom_angle_site_ssg_symmetry_1
_geom_angle_site_ssg_symmetry_2
_geom_angle_site_ssg_symmetry_3
_geom_angle_av
_geom_angle_min
_geom_angle_max
_geom_angle_publ_flag
In3 Ir1 In8 . . . 124.4(4) 121.5(4) 127.2(4) ?
In3 Ir1 In10 . . . 81.9(4) 81.7(4) 82.2(4) ?
In3 Ir1 In11 . . . 72.5(4) 71.2(4) 73.7(4) ?
In3 Ir1 In13 . . . 122.4(4) 119.3(4) 125.5(4) ?
In3 Ir1 In15 . . . 72.6(4) 71.7(4) 73.4(4) ?
In3 Ir1 In17 . . . 150.8(6) 150.4(5) 151.1(6) ?
In3 Ir1 In21 . . . 62.7(4) 62.3(4) 63.3(4) ?
In8 Ir1 In10 . . . 126.7(4) 125.1(4) 128.2(4) ?
In8 Ir1 In11 . . . 152.0(5) 151.6(5) 152.3(5) ?
In8 Ir1 In13 . . . 79.6(4) 79.1(4) 80.1(4) ?
In8 Ir1 In15 . . . 72.6(4) 71.9(4) 73.3(4) ?
In8 Ir1 In17 . . . 76.6(4) 76.0(4) 77.3(4) ?
In8 Ir1 In21 . . . 77.3(5) 73.7(4) 81.0(5) ?
In10 Ir1 In11 . . . 74.1(4) 73.6(4) 74.5(4) ?
In10 Ir1 In13 . . . 128.2(4) 126.3(4) 130.2(5) ?
In10 Ir1 In15 . . . 74.1(4) 73.7(4) 74.5(4) ?
In10 Ir1 In17 . . . 69.0(4) 68.3(4) 69.7(4) ?
In10 Ir1 In21 . . . 143.9(4) 143.1(4) 144.4(4) ?
In11 Ir1 In13 . . . 72.4(4) 71.9(4) 73.0(4) ?
In11 Ir1 In15 . . . 135.2(5) 134.9(5) 135.5(5) ?
In11 Ir1 In17 . . . 97.9(4) 95.9(4) 99.9(4) ?
In11 Ir1 In21 . . . 95.5(5) 87.8(5) 103.1(4) ?
In13 Ir1 In15 . . . 151.8(6) 151.3(6) 152.3(6) ?
In13 Ir1 In17 . . . 77.9(4) 77.0(4) 78.8(4) ?
In13 Ir1 In21 . . . 77.3(4) 74.1(4) 80.6(5) ?
In15 Ir1 In17 . . . 99.2(4) 96.5(4) 101.8(4) ?
In15 Ir1 In21 . . . 92.4(5) 84.6(5) 100.4(5) ?
In17 Ir1 In21 . . . 146.5(6) 145.8(6) 147.0(6) ?
In4 Ir2 In9 . . . 121.6(5) 117.7(5) 125.5(5) ?
In4 Ir2 In10 . . 2_5555 83.0(4) 82.7(4) 83.2(4) ?
In4 Ir2 In12 . . . 73.2(4) 71.7(4) 74.6(4) ?
In4 Ir2 In14 . . . 123.3(4) 119.6(4) 126.9(4) ?
In4 Ir2 In16 . . . 73.3(4) 71.4(4) 75.2(4) ?
In4 Ir2 In18 . . . 153.1(6) 152.4(6) 153.8(6) ?
In4 Ir2 In22 . . . 60.5(4) 59.9(4) 61.1(4) ?
In9 Ir2 In10 . . 2_5555 128.8(4) 127.2(4) 130.4(4) ?
In9 Ir2 In12 . . . 151.3(5) 150.6(5) 151.9(5) ?
In9 Ir2 In14 . . . 79.3(4) 79.0(4) 79.6(4) ?
In9 Ir2 In16 . . . 72.4(4) 71.5(4) 73.3(4) ?
In9 Ir2 In18 . . . 76.9(4) 75.5(4) 78.3(4) ?
In9 Ir2 In22 . . . 78.0(5) 74.8(5) 81.2(5) ?
In10 Ir2 In12 2_5555 . . 74.0(4) 73.5(4) 74.5(4) ?
In10 Ir2 In14 2_5555 . . 127.1(4) 125.7(4) 128.4(4) ?
In10 Ir2 In16 2_5555 . . 74.1(4) 73.5(4) 74.8(4) ?
In10 Ir2 In18 2_5555 . . 70.3(4) 69.7(4) 71.0(4) ?
In10 Ir2 In22 2_5555 . . 142.6(5) 141.7(5) 143.4(4) ?
In12 Ir2 In14 . . . 72.5(4) 71.6(4) 73.4(4) ?
In12 Ir2 In16 . . . 135.8(5) 135.6(5) 136.1(5) ?
In12 Ir2 In18 . . . 99.8(4) 97.7(4) 101.8(4) ?
In12 Ir2 In22 . . . 92.1(5) 84.2(5) 100.0(5) ?
In14 Ir2 In16 . . . 151.5(6) 151.0(6) 152.0(6) ?
In14 Ir2 In18 . . . 76.5(4) 75.6(4) 77.4(4) ?
In14 Ir2 In22 . . . 77.7(5) 74.4(4) 81.1(5) ?
In16 Ir2 In18 . . . 97.4(4) 95.4(4) 99.5(4) ?
In16 Ir2 In22 . . . 95.4(5) 87.8(5) 103.0(5) ?
In18 Ir2 In22 . . . 146.4(6) 146.1(6) 147.0(6) ?
In1 Ir3 In5 . . . 82.9(4) 82.4(4) 83.5(4) ?
In1 Ir3 In6 . . . 61.3(3) 60.0(3) 62.7(3) ?
In1 Ir3 In9 . . 2_6565 74.4(4) 73.0(4) 75.9(4) ?
In1 Ir3 In12 . . 2_5565 120.8(4) 119.5(4) 122.1(4) ?
In1 Ir3 In13 . . . 72.8(4) 71.5(4) 74.1(4) ?
In1 Ir3 In15 . . 1_5565 122.8(4) 121.4(4) 124.1(4) ?
In1 Ir3 In19 . . . 152.0(6) 150.8(6) 153.2(6) ?
In5 Ir3 In6 . . . 144.1(4) 143.2(4) 144.9(4) ?
In5 Ir3 In9 . . 2_6565 73.5(4) 72.8(4) 74.2(4) ?
In5 Ir3 In12 . . 2_5565 128.3(4) 127.3(4) 129.3(4) ?
In5 Ir3 In13 . . . 73.3(4) 72.4(4) 74.2(4) ?
In5 Ir3 In15 . . 1_5565 128.5(4) 126.9(4) 130.1(4) ?
In5 Ir3 In19 . . . 69.1(4) 68.5(4) 69.7(4) ?
In6 Ir3 In9 . . 2_6565 92.0(4) 91.2(4) 92.7(4) ?
In6 Ir3 In12 . . 2_5565 78.2(4) 77.8(4) 78.5(4) ?
In6 Ir3 In13 . . . 97.9(4) 96.3(4) 99.6(4) ?
In6 Ir3 In15 . . 1_5565 74.3(4) 73.1(3) 75.6(4) ?
In6 Ir3 In19 . . . 146.6(5) 146.4(5) 146.7(5) ?
In9 Ir3 In12 2_6565 . 2_5565 152.1(5) 151.6(5) 152.5(5) ?
In9 Ir3 In13 2_6565 . . 135.4(5) 134.6(5) 136.1(5) ?
In9 Ir3 In15 2_6565 . 1_5565 72.9(4) 72.5(4) 73.3(4) ?
In9 Ir3 In19 2_6565 . . 97.1(5) 95.8(5) 98.4(5) ?
In12 Ir3 In13 2_5565 . . 72.3(4) 72.0(4) 72.6(4) ?
In12 Ir3 In15 2_5565 . 1_5565 79.3(4) 78.4(4) 80.2(4) ?
In12 Ir3 In19 2_5565 . . 78.9(4) 78.0(4) 79.8(4) ?
In13 Ir3 In15 . . 1_5565 151.6(6) 150.6(6) 152.5(6) ?
In13 Ir3 In19 . . . 97.9(4) 96.8(4) 99.1(4) ?
In15 Ir3 In19 1_5565 . . 77.8(4) 76.9(4) 78.7(4) ?
In2 Ir4 In5 . . 2_4545 83.7(4) 83.5(4) 83.9(4) ?
In2 Ir4 In7 . . . 59.7(4) 59.2(4) 60.3(4) ?
In2 Ir4 In8 . . 2_4545 71.7(4) 70.9(4) 72.5(4) ?
In2 Ir4 In11 . . 2_5545 123.5(4) 122.4(4) 124.6(4) ?
In2 Ir4 In14 . . . 73.1(4) 72.0(4) 74.3(4) ?
In2 Ir4 In16 . . 1_5545 121.9(4) 120.4(4) 123.3(4) ?
In2 Ir4 In20 . . . 154.0(6) 153.6(6) 154.5(6) ?
In5 Ir4 In7 2_4545 . . 143.1(4) 142.6(4) 143.7(4) ?
In5 Ir4 In8 2_4545 . 2_4545 74.7(4) 73.4(4) 75.9(4) ?
In5 Ir4 In11 2_4545 . 2_5545 126.9(4) 125.2(4) 128.5(4) ?
In5 Ir4 In14 2_4545 . . 74.7(4) 73.7(4) 75.7(4) ?
In5 Ir4 In16 2_4545 . 1_5545 127.2(4) 126.2(4) 128.2(4) ?
In5 Ir4 In20 2_4545 . . 70.4(4) 70.0(4) 70.8(4) ?
In7 Ir4 In8 . . 2_4545 95.9(4) 94.0(4) 97.7(4) ?
In7 Ir4 In11 . . 2_5545 76.7(4) 75.4(4) 77.9(4) ?
In7 Ir4 In14 . . . 89.6(4) 88.3(4) 90.9(4) ?
In7 Ir4 In16 . . 1_5545 80.6(4) 79.7(4) 81.4(4) ?
In7 Ir4 In20 . . . 146.2(6) 145.9(6) 146.5(6) ?
In8 Ir4 In11 2_4545 . 2_5545 151.9(5) 151.6(5) 152.1(5) ?
In8 Ir4 In14 2_4545 . . 135.1(5) 134.9(5) 135.4(5) ?
In8 Ir4 In16 2_4545 . 1_5545 72.4(4) 72.1(4) 72.7(4) ?
In8 Ir4 In20 2_4545 . . 99.5(5) 97.7(5) 101.3(5) ?
In11 Ir4 In14 2_5545 . . 72.6(4) 72.2(4) 72.9(4) ?
In11 Ir4 In16 2_5545 . 1_5545 79.6(4) 79.5(4) 79.7(4) ?
In11 Ir4 In20 2_5545 . . 75.6(4) 73.9(4) 77.4(4) ?
In14 Ir4 In16 . . 1_5545 151.9(6) 151.5(6) 152.4(6) ?
In14 Ir4 In20 . . . 100.1(4) 99.0(5) 101.2(4) ?
In16 Ir4 In20 1_5545 . . 75.8(4) 74.2(4) 77.4(4) ?
Ir3 In1 Ir3 . . 2_5655 125.6(6) 123.0(5) 128.3(6) ?
Ir3 In1 In2 . . 1_6665 117.1(3) 115.9(3) 118.4(3) ?
Ir3 In1 In6 . . . 62.8(3) 61.5(3) 64.2(3) ?
Ir3 In1 In9 . . 1_6665 120.7(5) 117.7(5) 123.8(5) ?
Ir3 In1 In9 . . 2_6565 51.2(3) 50.1(3) 52.3(3) ?
Ir3 In1 In13 . . . 52.2(3) 51.3(3) 53.1(3) ?
Ir3 In1 In13 . . 2_5655 123.1(5) 120.1(5) 126.2(5) ?
Ir3 In1 In2 2_5655 . 1_6665 117.1(3) 115.9(3) 118.4(3) ?
Ir3 In1 In6 2_5655 . . 62.8(3) 61.5(3) 64.2(3) ?
Ir3 In1 In9 2_5655 . 1_6665 51.2(3) 50.1(3) 52.3(3) ?
Ir3 In1 In9 2_5655 . 2_6565 120.7(5) 117.7(5) 123.8(5) ?
Ir3 In1 In13 2_5655 . . 123.1(5) 120.1(5) 126.2(5) ?
Ir3 In1 In13 2_5655 . 2_5655 52.2(3) 51.3(3) 53.1(3) ?
In2 In1 In6 1_6665 . . 175.7(7) 172.9(7) 178.6(7) ?
In2 In1 In9 1_6665 . 1_6665 95.5(5) 93.2(5) 97.7(5) ?
In2 In1 In9 1_6665 . 2_6565 95.5(5) 93.2(5) 97.7(5) ?
In2 In1 In13 1_6665 . . 95.8(4) 93.6(4) 98.0(4) ?
In2 In1 In13 1_6665 . 2_5655 95.8(4) 93.6(4) 98.0(4) ?
In6 In1 In9 . . 1_6665 81.2(4) 80.7(4) 81.8(4) ?
In6 In1 In9 . . 2_6565 81.2(4) 80.7(4) 81.8(4) ?
In6 In1 In13 . . . 87.4(4) 85.9(4) 88.9(4) ?
In6 In1 In13 . . 2_5655 87.4(4) 85.9(4) 88.9(4) ?
In9 In1 In9 1_6665 . 2_6565 79.5(4) 75.6(4) 83.4(4) ?
In9 In1 In13 1_6665 . . 168.4(5) 166.4(5) 170.7(5) ?
In9 In1 In13 1_6665 . 2_5655 98.4(3) 96.2(2) 100.6(3) ?
In9 In1 In13 2_6565 . . 98.4(3) 96.2(2) 100.6(3) ?
In9 In1 In13 2_6565 . 2_5655 168.4(5) 166.4(5) 170.7(5) ?
In13 In1 In13 . . 2_5655 81.3(4) 77.4(4) 85.2(4) ?
Ir4 In2 Ir4 . . 2_5455 124.8(6) 123.1(6) 126.6(6) ?
Ir4 In2 In1 . . 1_4445 117.5(3) 116.6(3) 118.4(3) ?
Ir4 In2 In7 . . . 62.5(3) 61.6(3) 63.4(3) ?
Ir4 In2 In8 . . 1_4445 121.2(5) 118.0(5) 124.5(5) ?
Ir4 In2 In8 . . 2_4545 53.1(3) 52.5(3) 53.8(3) ?
Ir4 In2 In14 . . . 52.5(3) 51.5(3) 53.5(3) ?
Ir4 In2 In14 . . 2_5455 119.4(5) 116.9(5) 122.0(5) ?
Ir4 In2 In1 2_5455 . 1_4445 117.5(3) 116.6(3) 118.4(3) ?
Ir4 In2 In7 2_5455 . . 62.5(3) 61.6(3) 63.4(3) ?
Ir4 In2 In8 2_5455 . 1_4445 53.1(3) 52.5(3) 53.8(3) ?
Ir4 In2 In8 2_5455 . 2_4545 121.2(5) 118.0(5) 124.5(5) ?
Ir4 In2 In14 2_5455 . . 119.4(5) 116.9(5) 122.0(5) ?
Ir4 In2 In14 2_5455 . 2_5455 52.5(3) 51.5(3) 53.5(3) ?
In1 In2 In7 1_4445 . . 175.9(7) 172.4(7) 179.3(7) ?
In1 In2 In8 1_4445 . 1_4445 96.1(5) 93.9(5) 98.3(5) ?
In1 In2 In8 1_4445 . 2_4545 96.1(5) 93.9(5) 98.3(5) ?
In1 In2 In14 1_4445 . . 96.2(4) 93.8(4) 98.4(4) ?
In1 In2 In14 1_4445 . 2_5455 96.2(4) 93.8(4) 98.4(4) ?
In7 In2 In8 . . 1_4445 87.0(4) 85.5(4) 88.6(4) ?
In7 In2 In8 . . 2_4545 87.0(4) 85.5(4) 88.6(4) ?
In7 In2 In14 . . . 80.6(4) 79.8(4) 81.4(4) ?
In7 In2 In14 . . 2_5455 80.6(4) 79.8(4) 81.4(4) ?
In8 In2 In8 1_4445 . 2_4545 78.2(4) 74.1(4) 82.3(4) ?
In8 In2 In14 1_4445 . . 167.4(6) 165.6(6) 169.6(6) ?
In8 In2 In14 1_4445 . 2_5455 101.2(3) 99.0(3) 103.3(3) ?
In8 In2 In14 2_4545 . . 101.2(3) 99.0(3) 103.3(3) ?
In8 In2 In14 2_4545 . 2_5455 167.4(6) 165.6(6) 169.6(6) ?
In14 In2 In14 . . 2_5455 76.7(4) 73.0(4) 80.4(4) ?
Ir1 In3 Ir1 . . 2_5555 122.2(5) 122.0(5) 122.4(6) ?
Ir1 In3 In4 . . . 118.8(3) 118.6(3) 118.9(3) ?
Ir1 In3 In11 . . . 52.0(3) 51.4(3) 52.6(3) ?
Ir1 In3 In11 . . 2_5555 119.5(5) 117.7(5) 121.3(5) ?
Ir1 In3 In15 . . . 51.9(3) 51.3(3) 52.4(3) ?
Ir1 In3 In15 . . 2_5555 119.5(5) 117.4(5) 121.5(5) ?
Ir1 In3 In21 . . . 61.2(3) 61.1(3) 61.4(3) ?
Ir1 In3 In4 2_5555 . . 118.8(3) 118.6(3) 118.9(3) ?
Ir1 In3 In11 2_5555 . . 119.5(5) 117.7(5) 121.3(5) ?
Ir1 In3 In11 2_5555 . 2_5555 52.0(3) 51.4(3) 52.6(3) ?
Ir1 In3 In15 2_5555 . . 119.5(5) 117.4(5) 121.5(5) ?
Ir1 In3 In15 2_5555 . 2_5555 51.9(3) 51.3(3) 52.4(3) ?
Ir1 In3 In21 2_5555 . . 61.2(3) 61.1(3) 61.4(3) ?
In4 In3 In11 . . . 97.4(5) 93.8(5) 100.8(5) ?
In4 In3 In11 . . 2_5555 97.4(5) 93.8(5) 100.8(5) ?
In4 In3 In15 . . . 97.3(4) 93.9(4) 100.7(4) ?
In4 In3 In15 . . 2_5555 97.3(4) 93.9(4) 100.7(4) ?
In4 In3 In21 . . . 171.9(7) 167.0(7) 178.3(7) ?
In11 In3 In11 . . 2_5555 78.5(4) 76.8(4) 80.3(4) ?
In11 In3 In15 . . . 99.5(2) 99.3(2) 99.7(2) ?
In11 In3 In15 . . 2_5555 165.2(5) 165.0(6) 165.3(5) ?
In11 In3 In21 . . . 83.9(4) 76.8(4) 90.9(4) ?
In11 In3 In15 2_5555 . . 165.2(5) 165.0(6) 165.3(5) ?
In11 In3 In15 2_5555 . 2_5555 99.5(2) 99.3(2) 99.7(2) ?
In11 In3 In21 2_5555 . . 83.9(4) 76.8(4) 90.9(4) ?
In15 In3 In15 . . 2_5555 78.6(4) 76.4(4) 80.8(4) ?
In15 In3 In21 . . . 81.3(5) 74.2(4) 88.5(5) ?
In15 In3 In21 2_5555 . . 81.3(5) 74.2(4) 88.5(5) ?
Ir2 In4 Ir2 . . 2_5555 124.8(6) 124.4(6) 125.2(6) ?
Ir2 In4 In3 . . . 117.4(3) 117.2(3) 117.6(3) ?
Ir2 In4 In12 . . . 52.0(3) 51.0(3) 53.0(3) ?
Ir2 In4 In12 . . 2_5555 121.1(5) 118.1(5) 124.0(5) ?
Ir2 In4 In16 . . . 51.7(3) 50.7(3) 52.7(3) ?
Ir2 In4 In16 . . 2_5555 121.0(5) 118.6(5) 123.5(6) ?
Ir2 In4 In22 . . . 62.5(3) 62.3(3) 62.6(3) ?
Ir2 In4 In3 2_5555 . . 117.4(3) 117.2(3) 117.6(3) ?
Ir2 In4 In12 2_5555 . . 121.1(5) 118.1(5) 124.0(5) ?
Ir2 In4 In12 2_5555 . 2_5555 52.0(3) 51.0(3) 53.0(3) ?
Ir2 In4 In16 2_5555 . . 121.0(5) 118.6(5) 123.5(6) ?
Ir2 In4 In16 2_5555 . 2_5555 51.7(3) 50.7(3) 52.7(3) ?
Ir2 In4 In22 2_5555 . . 62.5(3) 62.3(3) 62.6(3) ?
In3 In4 In12 . . . 96.1(5) 92.8(5) 99.4(5) ?
In3 In4 In12 . . 2_5555 96.1(5) 92.8(5) 99.4(5) ?
In3 In4 In16 . . . 96.4(4) 92.7(4) 100.1(4) ?
In3 In4 In16 . . 2_5555 96.4(4) 92.7(4) 100.1(4) ?
In3 In4 In22 . . . 171.3(7) 165.2(7) 177.9(8) ?
In12 In4 In12 . . 2_5555 79.3(4) 76.9(4) 81.7(4) ?
In12 In4 In16 . . . 99.1(2) 99.0(2) 99.2(2) ?
In12 In4 In16 . . 2_5555 167.3(5) 166.7(5) 167.6(5) ?
In12 In4 In22 . . . 82.4(5) 74.4(4) 90.3(5) ?
In12 In4 In16 2_5555 . . 167.3(5) 166.7(5) 167.6(5) ?
In12 In4 In16 2_5555 . 2_5555 99.1(2) 99.0(2) 99.2(2) ?
In12 In4 In22 2_5555 . . 82.4(5) 74.4(4) 90.3(5) ?
In16 In4 In16 . . 2_5555 79.6(4) 77.4(4) 81.9(4) ?
In16 In4 In22 . . . 84.9(5) 77.3(5) 92.4(5) ?
In16 In4 In22 2_5555 . . 84.9(5) 77.3(5) 92.4(5) ?
Ir3 In5 Ir4 . . 2_6565 138.6(3) 138.5(3) 138.8(3) ?
Ir3 In5 In5 . . 2_5555 110.1(4) 109.4(4) 110.8(4) ?
Ir3 In5 In8 . . . 109.3(4) 108.4(4) 110.2(4) ?
Ir3 In5 In9 . . 2_6565 50.8(3) 50.4(3) 51.1(3) ?
Ir3 In5 In13 . . . 51.1(3) 51.0(3) 51.2(3) ?
Ir3 In5 In14 . . 2_6565 109.0(4) 107.8(4) 110.1(4) ?
Ir3 In5 In19 . . . 52.2(3) 51.1(3) 53.3(3) ?
Ir3 In5 In20 . . 1_6565 168.6(4) 167.8(4) 169.5(4) ?
Ir3 In5 In21 . . . 101.1(5) 94.8(5) 107.5(5) ?
Ir3 In5 In22 . . 1_6565 100.7(5) 94.9(5) 106.4(5) ?
Ir4 In5 In5 2_6565 . 2_5555 111.2(4) 110.3(4) 112.2(4) ?
Ir4 In5 In8 2_6565 . . 50.8(3) 50.7(3) 51.0(3) ?
Ir4 In5 In9 2_6565 . 2_6565 109.8(4) 108.3(4) 111.3(4) ?
Ir4 In5 In13 2_6565 . . 110.0(4) 108.9(4) 111.1(4) ?
Ir4 In5 In14 2_6565 . 2_6565 50.9(3) 50.5(3) 51.2(3) ?
Ir4 In5 In19 2_6565 . . 169.1(4) 167.9(4) 170.5(4) ?
Ir4 In5 In20 2_6565 . 1_6565 52.7(3) 51.7(3) 53.7(3) ?
Ir4 In5 In21 2_6565 . . 99.6(5) 93.6(5) 105.7(5) ?
Ir4 In5 In22 2_6565 . 1_6565 99.3(5) 93.7(5) 105.0(5) ?
In5 In5 In8 2_5555 . . 115.8(4) 114.0(4) 117.6(4) ?
In5 In5 In9 2_5555 . 2_6565 114.0(4) 112.2(4) 115.9(4) ?
In5 In5 In13 2_5555 . . 113.9(4) 112.2(4) 115.6(4) ?
In5 In5 In14 2_5555 . 2_6565 115.8(4) 114.0(4) 117.5(4) ?
In5 In5 In19 2_5555 . . 58.0(3) 57.6(3) 58.3(3) ?
In5 In5 In20 2_5555 . 1_6565 58.5(3) 58.4(3) 58.7(3) ?
In5 In5 In21 2_5555 . . 59.8(3) 59.6(3) 59.9(3) ?
In5 In5 In22 2_5555 . 1_6565 60.4(3) 60.0(3) 60.6(3) ?
In8 In5 In9 . . 2_6565 130.2(3) 127.6(3) 132.8(3) ?
In8 In5 In13 . . . 62.2(3) 62.0(3) 62.5(3) ?
In8 In5 In14 . . 2_6565 96.0(4) 95.5(4) 96.5(4) ?
In8 In5 In19 . . . 132.1(5) 130.6(5) 133.6(5) ?
In8 In5 In20 . . 1_6565 77.9(4) 76.3(4) 79.4(4) ?
In8 In5 In21 . . . 64.7(4) 62.3(3) 67.3(4) ?
In8 In5 In22 . . 1_6565 148.3(6) 142.5(5) 154.2(6) ?
In9 In5 In13 2_6565 . . 97.1(4) 96.7(4) 97.4(4) ?
In9 In5 In14 2_6565 . 2_6565 62.1(3) 61.8(3) 62.4(3) ?
In9 In5 In19 2_6565 . . 76.4(4) 74.7(4) 78.2(4) ?
In9 In5 In20 2_6565 . 1_6565 131.4(5) 129.3(5) 133.4(5) ?
In9 In5 In21 2_6565 . . 149.5(6) 143.0(6) 156.0(6) ?
In9 In5 In22 2_6565 . 1_6565 64.1(4) 61.6(3) 66.9(4) ?
In13 In5 In14 . . 2_6565 130.3(3) 127.9(3) 132.8(3) ?
In13 In5 In19 . . . 77.3(4) 75.7(4) 78.8(4) ?
In13 In5 In20 . . 1_6565 130.9(5) 128.8(5) 132.9(5) ?
In13 In5 In21 . . . 64.5(4) 61.7(4) 67.6(4) ?
In13 In5 In22 . . 1_6565 149.5(5) 143.7(5) 155.2(5) ?
In14 In5 In19 2_6565 . . 130.7(5) 129.3(5) 132.2(5) ?
In14 In5 In20 2_6565 . 1_6565 78.3(4) 77.1(4) 79.5(4) ?
In14 In5 In21 2_6565 . . 148.5(5) 142.0(5) 154.9(5) ?
In14 In5 In22 2_6565 . 1_6565 64.1(4) 61.6(3) 66.8(4) ?
In19 In5 In20 . . 1_6565 116.5(3) 116.3(3) 116.7(3) ?
In19 In5 In21 . . . 75.9(4) 69.1(4) 82.7(4) ?
In19 In5 In22 . . 1_6565 75.1(4) 68.8(4) 81.4(4) ?
In20 In5 In21 1_6565 . . 73.6(5) 66.5(5) 80.7(4) ?
In20 In5 In22 1_6565 . 1_6565 74.3(5) 67.9(5) 80.8(5) ?
In21 In5 In22 . . 1_6565 119.4(3) 118.8(3) 120.0(3) ?
Ir3 In6 Ir3 . . 2_5655 111.6(5) 111.6(5) 111.7(5) ?
Ir3 In6 In1 . . . 55.8(3) 55.8(3) 55.9(3) ?
Ir3 In6 In10 . . 1_5565 93.1(2) 93.0(2) 93.3(2) ?
Ir3 In6 In10 . . 2_5665 154.1(4) 153.6(4) 154.5(4) ?
Ir3 In6 In15 . . 1_5565 48.7(3) 48.5(3) 48.9(2) ?
Ir3 In6 In15 . . 2_5665 144.3(6) 142.6(6) 145.9(6) ?
Ir3 In6 Se4 . . 1_5565 85.7(4) 85.1(4) 86.3(5) ?
Ir3 In6 In1 2_5655 . . 55.8(3) 55.8(3) 55.9(3) ?
Ir3 In6 In10 2_5655 . 1_5565 154.1(4) 153.6(4) 154.5(4) ?
Ir3 In6 In10 2_5655 . 2_5665 93.1(2) 93.0(2) 93.3(2) ?
Ir3 In6 In15 2_5655 . 1_5565 144.3(6) 142.6(6) 145.9(6) ?
Ir3 In6 In15 2_5655 . 2_5665 48.7(3) 48.5(3) 48.9(2) ?
Ir3 In6 Se4 2_5655 . 1_5565 85.7(4) 85.1(4) 86.3(5) ?
In1 In6 In10 . . 1_5565 148.5(2) 148.2(2) 148.8(2) ?
In1 In6 In10 . . 2_5665 148.5(2) 148.2(2) 148.8(2) ?
In1 In6 In15 . . 1_5565 97.1(4) 96.5(4) 97.7(4) ?
In1 In6 In15 . . 2_5665 97.1(4) 96.5(4) 97.7(4) ?
In1 In6 Se4 . . 1_5565 80.8(6) 79.1(6) 82.6(6) ?
In10 In6 In10 1_5565 . 2_5665 61.4(3) 61.2(3) 61.5(3) ?
In10 In6 In15 1_5565 . 1_5565 59.3(3) 59.0(3) 59.6(3) ?
In10 In6 In15 1_5565 . 2_5665 113.4(4) 113.2(4) 113.6(4) ?
In10 In6 Se4 1_5565 . 1_5565 104.2(5) 102.3(5) 106.2(5) ?
In10 In6 In15 2_5665 . 1_5565 113.4(4) 113.2(4) 113.6(4) ?
In10 In6 In15 2_5665 . 2_5665 59.3(3) 59.0(3) 59.6(3) ?
In10 In6 Se4 2_5665 . 1_5565 104.2(5) 102.3(5) 106.2(5) ?
In15 In6 In15 1_5565 . 2_5665 125.5(5) 123.2(5) 127.8(5) ?
In15 In6 Se4 1_5565 . 1_5565 65.5(3) 63.9(3) 67.1(3) ?
In15 In6 Se4 2_5665 . 1_5565 65.5(3) 63.9(3) 67.1(3) ?
Ir4 In7 Ir4 . . 2_5455 115.6(5) 114.8(5) 116.4(5) ?
Ir4 In7 In2 . . . 57.8(3) 57.4(3) 58.2(3) ?
Ir4 In7 In10 . . 1_5445 151.0(4) 150.6(4) 151.4(4) ?
Ir4 In7 In10 . . 2_5545 92.3(3) 92.1(3) 92.4(3) ?
Ir4 In7 In11 . . 1_5445 147.5(5) 146.7(5) 148.3(5) ?
Ir4 In7 In11 . . 2_5545 49.2(3) 49.1(3) 49.2(3) ?
Ir4 In7 Se2 . . 1_5445 88.8(4) 88.4(4) 89.2(4) ?
Ir4 In7 In2 2_5455 . . 57.8(3) 57.4(3) 58.2(3) ?
Ir4 In7 In10 2_5455 . 1_5445 92.3(3) 92.1(3) 92.4(3) ?
Ir4 In7 In10 2_5455 . 2_5545 151.0(4) 150.6(4) 151.4(4) ?
Ir4 In7 In11 2_5455 . 1_5445 49.2(3) 49.1(3) 49.2(3) ?
Ir4 In7 In11 2_5455 . 2_5545 147.5(5) 146.7(5) 148.3(5) ?
Ir4 In7 Se2 2_5455 . 1_5445 88.8(4) 88.4(4) 89.2(4) ?
In2 In7 In10 . . 1_5445 149.6(2) 149.1(3) 150.1(2) ?
In2 In7 In10 . . 2_5545 149.6(2) 149.1(3) 150.1(2) ?
In2 In7 In11 . . 1_5445 99.3(3) 99.1(3) 99.5(3) ?
In2 In7 In11 . . 2_5545 99.3(3) 99.1(3) 99.5(3) ?
In2 In7 Se2 . . 1_5445 85.6(5) 83.5(5) 87.6(5) ?
In10 In7 In10 1_5445 . 2_5545 59.1(3) 58.7(3) 59.6(3) ?
In10 In7 In11 1_5445 . 1_5445 58.1(3) 57.7(3) 58.6(3) ?
In10 In7 In11 1_5445 . 2_5545 110.2(5) 109.5(5) 110.9(5) ?
In10 In7 Se2 1_5445 . 1_5445 100.2(5) 98.8(5) 101.6(5) ?
In10 In7 In11 2_5545 . 1_5445 110.2(5) 109.5(5) 110.9(5) ?
In10 In7 In11 2_5545 . 2_5545 58.1(3) 57.7(3) 58.6(3) ?
In10 In7 Se2 2_5545 . 1_5445 100.2(5) 98.8(5) 101.6(5) ?
In11 In7 In11 1_5445 . 2_5545 124.5(5) 123.2(5) 125.8(5) ?
In11 In7 Se2 1_5445 . 1_5445 65.0(3) 64.0(3) 66.0(3) ?
In11 In7 Se2 2_5545 . 1_5445 65.0(3) 64.0(3) 66.0(3) ?
Ir1 In8 Ir4 . . 2_6565 148.9(5) 145.7(4) 152.1(5) ?
Ir1 In8 In2 . . 1_6665 130.0(5) 128.3(5) 131.7(5) ?
Ir1 In8 In5 . . . 96.4(4) 94.8(4) 97.9(4) ?
Ir1 In8 In13 . . . 49.6(3) 48.7(3) 50.5(3) ?
Ir1 In8 In15 . . . 53.3(4) 52.3(3) 54.2(4) ?
Ir1 In8 In16 . . 2_6555 132.8(4) 130.6(4) 135.0(4) ?
Ir1 In8 In17 . . . 51.1(3) 50.9(3) 51.4(3) ?
Ir1 In8 In21 . . . 54.6(4) 52.9(4) 56.5(4) ?
Ir1 In8 Se4 . . . 104.7(8) 101.6(8) 107.9(8) ?
Ir4 In8 In2 2_6565 . 1_6665 55.2(3) 54.9(3) 55.4(3) ?
Ir4 In8 In5 2_6565 . . 54.5(3) 53.3(3) 55.7(4) ?
Ir4 In8 In13 2_6565 . . 109.9(4) 108.4(4) 111.4(4) ?
Ir4 In8 In15 2_6565 . . 135.3(5) 133.7(4) 136.8(5) ?
Ir4 In8 In16 2_6565 . 2_6555 54.0(4) 53.6(4) 54.3(4) ?
Ir4 In8 In17 2_6565 . . 146.1(4) 144.1(4) 148.3(4) ?
Ir4 In8 In21 2_6565 . . 96.2(4) 91.8(4) 100.4(4) ?
Ir4 In8 Se4 2_6565 . . 106.1(8) 103.2(8) 109.0(8) ?
In2 In8 In5 1_6665 . . 69.4(3) 68.8(3) 70.0(3) ?
In2 In8 In13 1_6665 . . 84.9(4) 83.5(4) 86.4(4) ?
In2 In8 In15 1_6665 . . 159.5(4) 155.3(4) 163.7(4) ?
In2 In8 In16 1_6665 . 2_6555 96.9(4) 95.8(4) 98.0(4) ?
In2 In8 In17 1_6665 . . 91.1(4) 89.0(4) 93.2(4) ?
In2 In8 In21 1_6665 . . 125.3(5) 124.1(5) 126.4(5) ?
In2 In8 Se4 1_6665 . . 87.6(5) 83.9(5) 91.3(5) ?
In5 In8 In13 . . . 58.5(3) 57.4(3) 59.6(3) ?
In5 In8 In15 . . . 130.8(4) 127.4(4) 134.3(4) ?
In5 In8 In16 . . 2_6555 98.5(4) 96.4(4) 100.8(4) ?
In5 In8 In17 . . . 115.8(4) 114.4(4) 117.3(5) ?
In5 In8 In21 . . . 56.9(4) 56.3(4) 57.7(4) ?
In5 In8 Se4 . . . 155.6(7) 152.5(7) 158.8(7) ?
In13 In8 In15 . . . 102.8(4) 100.7(4) 104.7(4) ?
In13 In8 In16 . . 2_6555 154.8(4) 150.1(4) 159.3(4) ?
In13 In8 In17 . . . 59.3(3) 58.6(3) 60.0(3) ?
In13 In8 In21 . . . 60.6(4) 57.4(3) 64.0(4) ?
In13 In8 Se4 . . . 129.3(7) 125.3(6) 133.3(7) ?
In15 In8 In16 . . 2_6555 84.0(4) 82.9(4) 85.1(4) ?
In15 In8 In17 . . . 77.2(4) 75.8(4) 78.5(4) ?
In15 In8 In21 . . . 74.2(4) 69.7(4) 78.7(4) ?
In15 In8 Se4 . . . 72.8(5) 70.4(5) 75.1(5) ?
In16 In8 In17 2_6555 . . 145.2(5) 141.4(5) 149.1(5) ?
In16 In8 In21 2_6555 . . 99.3(4) 90.8(4) 107.7(4) ?
In16 In8 Se4 2_6555 . . 75.8(6) 74.7(6) 76.9(7) ?
In17 In8 In21 . . . 103.2(5) 100.7(4) 105.9(5) ?
In17 In8 Se4 . . . 70.8(7) 66.4(7) 75.3(7) ?
In21 In8 Se4 . . . 146.5(6) 141.8(6) 150.5(7) ?
Ir2 In9 Ir3 . . 2_4545 152.4(5) 149.5(4) 155.3(5) ?
Ir2 In9 In1 . . 1_4445 129.4(5) 126.6(5) 132.2(5) ?
Ir2 In9 In5 . . 2_4545 98.3(4) 97.2(4) 99.3(4) ?
Ir2 In9 In14 . . . 50.9(3) 50.6(3) 51.2(3) ?
Ir2 In9 In15 . . 2_4555 134.7(4) 131.8(4) 137.7(5) ?
Ir2 In9 In16 . . . 53.8(4) 52.8(4) 54.7(4) ?
Ir2 In9 In18 . . . 51.4(3) 50.9(3) 51.9(3) ?
Ir2 In9 In22 . . . 54.4(4) 53.2(4) 56.0(4) ?
Ir2 In9 Se4 . . 1_4455 108.0(8) 104.9(8) 111.1(8) ?
Ir3 In9 In1 2_4545 . 1_4445 54.4(3) 54.0(3) 54.8(3) ?
Ir3 In9 In5 2_4545 . 2_4545 55.7(4) 54.7(3) 56.8(4) ?
Ir3 In9 In14 2_4545 . . 111.1(4) 110.2(4) 112.2(4) ?
Ir3 In9 In15 2_4545 . 2_4555 53.8(4) 53.5(3) 54.1(4) ?
Ir3 In9 In16 2_4545 . . 136.4(5) 133.8(5) 139.1(5) ?
Ir3 In9 In18 2_4545 . . 143.9(4) 141.1(4) 146.6(4) ?
Ir3 In9 In22 2_4545 . . 99.8(4) 95.6(4) 103.8(4) ?
Ir3 In9 Se4 2_4545 . 1_4455 99.3(8) 96.9(8) 101.8(8) ?
In1 In9 In5 1_4445 . 2_4545 68.8(3) 68.2(3) 69.4(3) ?
In1 In9 In14 1_4445 . . 83.3(4) 80.7(4) 85.9(4) ?
In1 In9 In15 1_4445 . 2_4555 95.6(4) 94.2(4) 97.1(4) ?
In1 In9 In16 1_4445 . . 156.3(4) 152.1(4) 160.5(4) ?
In1 In9 In18 1_4445 . . 89.5(4) 87.0(3) 92.0(4) ?
In1 In9 In22 1_4445 . . 125.8(5) 124.1(5) 127.3(5) ?
In1 In9 Se4 1_4445 . 1_4455 80.9(5) 77.3(5) 84.7(5) ?
In5 In9 In14 2_4545 . . 59.4(3) 58.7(3) 60.1(3) ?
In5 In9 In15 2_4545 . 2_4555 100.5(4) 98.2(4) 102.7(4) ?
In5 In9 In16 2_4545 . . 134.5(4) 131.1(4) 137.9(4) ?
In5 In9 In18 2_4545 . . 116.3(5) 115.8(5) 116.9(5) ?
In5 In9 In22 2_4545 . . 58.4(4) 57.6(4) 59.4(4) ?
In5 In9 Se4 2_4545 . 1_4455 148.3(7) 146.0(6) 150.6(7) ?
In14 In9 In15 . . 2_4555 158.7(4) 154.5(4) 162.7(4) ?
In14 In9 In16 . . . 104.7(4) 103.3(4) 105.9(4) ?
In14 In9 In18 . . . 59.0(3) 58.1(3) 60.0(3) ?
In14 In9 In22 . . . 61.3(4) 58.0(3) 64.8(4) ?
In14 In9 Se4 . . 1_4455 127.3(6) 121.4(6) 133.2(6) ?
In15 In9 In16 2_4555 . . 84.5(4) 82.7(4) 86.3(4) ?
In15 In9 In18 2_4555 . . 141.9(5) 138.9(4) 144.9(5) ?
In15 In9 In22 2_4555 . . 104.0(4) 95.2(4) 112.5(4) ?
In15 In9 Se4 2_4555 . 1_4455 72.9(6) 70.2(6) 75.8(7) ?
In16 In9 In18 . . . 76.4(4) 75.1(4) 77.8(4) ?
In16 In9 In22 . . . 76.4(4) 71.8(4) 81.0(4) ?
In16 In9 Se4 . . 1_4455 76.4(5) 75.7(5) 77.2(5) ?
In18 In9 In22 . . . 103.1(5) 100.1(4) 106.2(5) ?
In18 In9 Se4 . . 1_4455 70.8(7) 65.6(7) 76.0(7) ?
In22 In9 Se4 . . 1_4455 152.3(7) 147.7(6) 156.0(7) ?
Ir1 In10 Ir2 . . 2_5555 138.7(3) 138.6(3) 138.8(3) ?
Ir1 In10 In6 . . 1_5545 97.7(5) 96.8(5) 98.6(5) ?
Ir1 In10 In7 . . 1_5665 97.7(4) 97.3(4) 98.0(4) ?
Ir1 In10 In10 . . 2_5655 110.8(4) 110.6(4) 111.0(4) ?
Ir1 In10 In11 . . . 50.9(3) 50.9(3) 51.0(3) ?
Ir1 In10 In12 . . 2_5555 109.7(4) 109.1(4) 110.2(4) ?
Ir1 In10 In15 . . . 50.9(3) 50.6(3) 51.1(3) ?
Ir1 In10 In16 . . 2_5555 110.2(4) 109.8(4) 110.6(4) ?
Ir1 In10 In17 . . . 53.1(3) 52.7(3) 53.5(3) ?
Ir1 In10 In18 . . 1_5655 169.1(4) 168.6(4) 169.7(3) ?
Ir2 In10 In6 2_5555 . 1_5545 102.9(4) 102.3(4) 103.5(4) ?
Ir2 In10 In7 2_5555 . 1_5665 102.5(5) 102.2(5) 102.8(5) ?
Ir2 In10 In10 2_5555 . 2_5655 110.5(4) 110.4(4) 110.6(4) ?
Ir2 In10 In11 2_5555 . . 109.5(4) 108.9(4) 110.1(4) ?
Ir2 In10 In12 2_5555 . 2_5555 50.8(3) 50.4(3) 51.1(3) ?
Ir2 In10 In15 2_5555 . . 109.4(4) 108.6(4) 110.2(4) ?
Ir2 In10 In16 2_5555 . 2_5555 50.4(3) 50.1(3) 50.8(3) ?
Ir2 In10 In17 2_5555 . . 168.2(4) 167.9(4) 168.6(4) ?
Ir2 In10 In18 2_5555 . 1_5655 52.1(3) 51.6(3) 52.5(3) ?
In6 In10 In7 1_5545 . 1_5665 119.4(3) 119.2(3) 119.7(3) ?
In6 In10 In10 1_5545 . 2_5655 59.3(3) 59.2(3) 59.4(3) ?
In6 In10 In11 1_5545 . . 146.3(5) 145.2(5) 147.4(5) ?
In6 In10 In12 1_5545 . 2_5555 66.2(3) 65.8(3) 66.7(3) ?
In6 In10 In15 1_5545 . . 63.3(3) 63.0(3) 63.5(3) ?
In6 In10 In16 1_5545 . 2_5555 151.1(5) 149.9(5) 152.3(5) ?
In6 In10 In17 1_5545 . . 72.2(4) 71.1(4) 73.3(4) ?
In6 In10 In18 1_5545 . 1_5655 77.9(4) 75.6(4) 80.1(4) ?
In7 In10 In10 1_5665 . 2_5655 60.4(3) 60.2(3) 60.7(3) ?
In7 In10 In11 1_5665 . . 62.5(3) 62.3(3) 62.7(3) ?
In7 In10 In12 1_5665 . 2_5555 151.3(5) 150.7(5) 152.0(5) ?
In7 In10 In15 1_5665 . . 146.5(5) 145.7(5) 147.2(5) ?
In7 In10 In16 1_5665 . 2_5555 65.4(3) 64.8(3) 66.0(3) ?
In7 In10 In17 1_5665 . . 71.9(4) 70.6(4) 73.3(4) ?
In7 In10 In18 1_5665 . 1_5655 76.5(4) 74.4(4) 78.5(4) ?
In10 In10 In11 2_5655 . . 115.1(4) 114.5(4) 115.7(4) ?
In10 In10 In12 2_5655 . 2_5555 114.6(4) 113.9(4) 115.2(4) ?
In10 In10 In15 2_5655 . . 115.0(4) 114.5(4) 115.6(4) ?
In10 In10 In16 2_5655 . 2_5555 114.5(4) 113.8(4) 115.3(4) ?
In10 In10 In17 2_5655 . . 57.8(3) 57.5(3) 58.0(3) ?
In10 In10 In18 2_5655 . 1_5655 58.5(3) 58.1(3) 58.8(3) ?
In11 In10 In12 . . 2_5555 130.3(3) 129.1(3) 131.6(3) ?
In11 In10 In15 . . . 96.5(4) 96.5(4) 96.6(4) ?
In11 In10 In16 . . 2_5555 62.6(3) 62.4(3) 62.9(3) ?
In11 In10 In17 . . . 77.6(4) 75.7(4) 79.4(4) ?
In11 In10 In18 . . 1_5655 130.3(5) 128.5(5) 132.1(5) ?
In12 In10 In15 2_5555 . . 62.2(3) 62.1(3) 62.3(3) ?
In12 In10 In16 2_5555 . 2_5555 96.3(4) 96.2(4) 96.3(4) ?
In12 In10 In17 2_5555 . . 131.9(5) 129.8(5) 134.0(5) ?
In12 In10 In18 2_5555 . 1_5655 77.8(4) 76.5(4) 79.1(4) ?
In15 In10 In16 . . 2_5555 130.4(3) 129.1(3) 131.7(3) ?
In15 In10 In17 . . . 78.3(4) 76.4(4) 80.3(4) ?
In15 In10 In18 . . 1_5655 132.2(5) 130.5(5) 134.0(5) ?
In16 In10 In17 2_5555 . . 131.2(5) 129.2(5) 133.3(5) ?
In16 In10 In18 2_5555 . 1_5655 75.9(4) 74.6(4) 77.2(4) ?
In17 In10 In18 . . 1_5655 116.1(3) 115.8(3) 116.4(3) ?
Ir1 In11 Ir4 . . 2_5565 150.1(4) 148.8(4) 151.4(4) ?
Ir1 In11 In3 . . . 55.5(3) 54.9(3) 56.2(3) ?
Ir1 In11 In7 . . 1_5665 98.2(4) 98.1(4) 98.3(4) ?
Ir1 In11 In10 . . . 55.0(3) 54.5(3) 55.5(3) ?
Ir1 In11 In13 . . . 53.5(4) 53.3(4) 53.7(4) ?
Ir1 In11 In14 . . 2_5565 135.3(5) 134.1(5) 136.5(5) ?
Ir1 In11 In16 . . 2_5555 110.3(4) 109.1(4) 111.5(4) ?
Ir1 In11 In20 . . 1_5565 144.2(4) 143.2(4) 145.3(4) ?
Ir1 In11 Se1 . . . 104.6(6) 97.5(6) 111.8(6) ?
Ir4 In11 In3 2_5565 . . 128.6(5) 126.9(5) 130.4(5) ?
Ir4 In11 In7 2_5565 . 1_5665 54.2(3) 53.0(3) 55.4(3) ?
Ir4 In11 In10 2_5565 . . 96.9(4) 96.0(4) 97.8(4) ?
Ir4 In11 In13 2_5565 . . 134.5(4) 132.1(4) 136.9(4) ?
Ir4 In11 In14 2_5565 . 2_5565 53.6(4) 53.0(4) 54.2(4) ?
Ir4 In11 In16 2_5565 . 2_5555 50.2(3) 50.0(3) 50.4(3) ?
Ir4 In11 In20 2_5565 . 1_5565 52.0(3) 50.7(3) 53.2(3) ?
Ir4 In11 Se1 2_5565 . . 105.2(6) 99.4(6) 110.9(6) ?
In3 In11 In7 . . 1_5665 126.9(4) 126.6(4) 127.2(4) ?
In3 In11 In10 . . . 68.5(3) 68.3(3) 68.6(3) ?
In3 In11 In13 . . . 96.9(4) 96.0(4) 97.8(4) ?
In3 In11 In14 . . 2_5565 159.6(4) 158.1(4) 161.0(4) ?
In3 In11 In16 . . 2_5555 82.8(4) 81.1(4) 84.5(4) ?
In3 In11 In20 . . 1_5565 88.7(3) 87.1(4) 90.3(3) ?
In3 In11 Se1 . . . 86.0(4) 82.3(4) 89.5(4) ?
In7 In11 In10 1_5665 . . 59.4(3) 59.2(3) 59.6(3) ?
In7 In11 In13 1_5665 . . 100.3(3) 97.8(3) 102.8(3) ?
In7 In11 In14 1_5665 . 2_5565 72.3(3) 70.8(3) 73.9(3) ?
In7 In11 In16 1_5665 . 2_5555 63.0(3) 62.6(3) 63.3(3) ?
In7 In11 In20 1_5665 . 1_5565 104.0(4) 103.0(4) 104.9(4) ?
In7 In11 Se1 1_5665 . . 146.7(5) 142.3(5) 150.5(5) ?
In10 In11 In13 . . . 99.4(4) 98.8(4) 99.9(4) ?
In10 In11 In14 . . 2_5565 131.5(4) 130.0(4) 133.1(4) ?
In10 In11 In16 . . 2_5555 58.8(3) 58.1(3) 59.4(3) ?
In10 In11 In20 . . 1_5565 115.0(4) 114.3(4) 115.7(4) ?
In10 In11 Se1 . . . 153.2(5) 148.0(6) 158.0(5) ?
In13 In11 In14 . . 2_5565 84.6(4) 83.3(4) 86.0(4) ?
In13 In11 In16 . . 2_5555 156.7(4) 155.6(4) 157.7(4) ?
In13 In11 In20 . . 1_5565 144.6(4) 143.0(4) 146.1(4) ?
In13 In11 Se1 . . . 75.7(5) 72.1(5) 79.4(5) ?
In14 In11 In16 2_5565 . 2_5555 103.8(4) 103.4(4) 104.2(4) ?
In14 In11 In20 2_5565 . 1_5565 78.8(4) 76.8(4) 80.9(4) ?
In14 In11 Se1 2_5565 . . 74.7(4) 72.0(4) 77.5(4) ?
In16 In11 In20 2_5555 . 1_5565 58.5(3) 57.4(3) 59.7(3) ?
In16 In11 Se1 2_5555 . . 127.3(5) 122.6(5) 132.0(5) ?
In20 In11 Se1 1_5565 . . 70.1(5) 64.3(5) 75.9(5) ?
Ir2 In12 Ir3 . . 2_5545 151.4(4) 150.6(4) 152.2(5) ?
Ir2 In12 In4 . . . 54.8(3) 54.4(3) 55.3(3) ?
Ir2 In12 In10 . . 2_5555 55.3(3) 55.0(3) 55.6(3) ?
Ir2 In12 In13 . . 2_5545 136.8(5) 135.5(5) 138.2(5) ?
Ir2 In12 In14 . . . 54.2(4) 54.0(4) 54.4(4) ?
Ir2 In12 In15 . . 2_5555 110.4(4) 109.4(4) 111.4(4) ?
Ir2 In12 In19 . . 1_5545 145.3(4) 144.0(4) 146.7(4) ?
Ir2 In12 Se1 . . 1_5545 101.1(6) 94.4(6) 107.8(6) ?
Ir3 In12 In4 2_5545 . . 128.9(5) 127.1(5) 130.7(5) ?
Ir3 In12 In10 2_5545 . 2_5555 97.6(4) 97.0(4) 98.2(4) ?
Ir3 In12 In13 2_5545 . 2_5545 53.9(4) 53.5(4) 54.4(4) ?
Ir3 In12 In14 2_5545 . . 133.9(4) 131.9(4) 135.9(4) ?
Ir3 In12 In15 2_5545 . 2_5555 50.4(3) 50.1(3) 50.7(3) ?
Ir3 In12 In19 2_5545 . 1_5545 49.9(3) 48.9(3) 50.9(3) ?
Ir3 In12 Se1 2_5545 . 1_5545 107.5(6) 101.5(6) 113.5(6) ?
In4 In12 In10 . . 2_5555 68.9(3) 68.4(3) 69.5(3) ?
In4 In12 In13 . . 2_5545 156.5(4) 155.3(4) 157.6(4) ?
In4 In12 In14 . . . 97.2(4) 96.1(4) 98.2(4) ?
In4 In12 In15 . . 2_5555 83.6(4) 82.2(4) 84.9(4) ?
In4 In12 In19 . . 1_5545 90.5(3) 88.7(3) 92.3(3) ?
In4 In12 Se1 . . 1_5545 83.5(4) 80.6(4) 86.3(4) ?
In10 In12 In13 2_5555 . 2_5545 134.1(4) 132.9(4) 135.4(4) ?
In10 In12 In14 2_5555 . . 99.5(4) 98.8(4) 100.3(4) ?
In10 In12 In15 2_5555 . 2_5555 58.8(3) 58.5(3) 59.1(3) ?
In10 In12 In19 2_5555 . 1_5545 115.7(4) 115.4(4) 116.0(4) ?
In10 In12 Se1 2_5555 . 1_5545 150.6(5) 145.5(6) 155.4(5) ?
In13 In12 In14 2_5545 . . 84.3(4) 83.1(4) 85.4(4) ?
In13 In12 In15 2_5545 . 2_5555 104.3(4) 104.1(4) 104.5(4) ?
In13 In12 In19 2_5545 . 1_5545 75.6(4) 73.8(4) 77.4(4) ?
In13 In12 Se1 2_5545 . 1_5545 74.4(4) 71.6(4) 77.4(5) ?
In14 In12 In15 . . 2_5555 156.6(4) 155.0(4) 158.2(4) ?
In14 In12 In19 . . 1_5545 144.2(4) 143.2(4) 145.1(4) ?
In14 In12 Se1 . . 1_5545 73.8(5) 70.4(4) 77.4(5) ?
In15 In12 In19 2_5555 . 1_5545 58.8(3) 58.4(3) 59.1(3) ?
In15 In12 Se1 2_5555 . 1_5545 129.3(5) 124.2(5) 134.2(5) ?
In19 In12 Se1 1_5545 . 1_5545 72.6(5) 66.6(5) 78.7(5) ?
Ir1 In13 Ir3 . . . 152.1(5) 148.9(5) 155.2(5) ?
Ir1 In13 In1 . . . 128.7(5) 127.2(5) 130.3(5) ?
Ir1 In13 In5 . . . 97.9(4) 96.5(4) 99.2(4) ?
Ir1 In13 In8 . . . 50.8(3) 50.0(3) 51.4(4) ?
Ir1 In13 In11 . . . 54.1(4) 53.3(4) 54.8(4) ?
Ir1 In13 In12 . . 2_5565 135.4(5) 133.0(5) 137.7(5) ?
Ir1 In13 In17 . . . 51.1(3) 50.7(2) 51.5(3) ?
Ir1 In13 In21 . . . 55.2(4) 54.0(4) 56.6(4) ?
Ir1 In13 Se2 . . . 102.1(5) 99.6(5) 104.6(5) ?
Ir3 In13 In1 . . . 55.0(3) 54.4(3) 55.6(3) ?
Ir3 In13 In5 . . . 55.6(4) 54.6(3) 56.7(4) ?
Ir3 In13 In8 . . . 110.8(5) 109.9(5) 111.7(5) ?
Ir3 In13 In11 . . . 136.5(5) 134.9(5) 138.1(5) ?
Ir3 In13 In12 . . 2_5565 53.8(4) 53.4(4) 54.2(4) ?
Ir3 In13 In17 . . . 143.9(4) 141.2(4) 146.4(5) ?
Ir3 In13 In21 . . . 98.8(4) 94.7(4) 102.7(4) ?
Ir3 In13 Se2 . . . 105.7(5) 103.3(5) 108.0(5) ?
In1 In13 In5 . . . 69.4(3) 68.7(3) 70.1(3) ?
In1 In13 In8 . . . 83.0(4) 81.4(4) 84.6(4) ?
In1 In13 In11 . . . 155.9(4) 151.9(4) 159.9(4) ?
In1 In13 In12 . . 2_5565 95.7(4) 94.3(4) 97.1(4) ?
In1 In13 In17 . . . 88.9(3) 86.7(3) 91.1(4) ?
In1 In13 In21 . . . 125.3(5) 123.5(5) 127.0(5) ?
In1 In13 Se2 . . . 84.4(4) 80.6(4) 88.2(4) ?
In5 In13 In8 . . . 59.3(3) 58.4(3) 60.1(3) ?
In5 In13 In11 . . . 134.3(4) 131.1(4) 137.5(4) ?
In5 In13 In12 . . 2_5565 100.6(4) 98.5(4) 102.6(4) ?
In5 In13 In17 . . . 116.0(5) 115.4(5) 116.6(5) ?
In5 In13 In21 . . . 57.4(4) 56.4(4) 58.5(4) ?
In5 In13 Se2 . . . 153.3(5) 150.5(5) 156.1(5) ?
In8 In13 In11 . . . 104.8(4) 103.2(4) 106.2(4) ?
In8 In13 In12 . . 2_5565 158.9(4) 154.9(4) 162.6(5) ?
In8 In13 In17 . . . 58.8(3) 58.4(3) 59.2(3) ?
In8 In13 In21 . . . 61.3(4) 58.0(3) 64.8(4) ?
In8 In13 Se2 . . . 123.5(5) 119.1(5) 127.8(5) ?
In11 In13 In12 . . 2_5565 84.8(4) 83.8(4) 85.8(4) ?
In11 In13 In17 . . . 76.5(4) 75.5(4) 77.5(4) ?
In11 In13 In21 . . . 77.2(4) 72.6(4) 81.8(4) ?
In11 In13 Se2 . . . 72.2(4) 70.5(4) 74.0(5) ?
In12 In13 In17 2_5565 . . 142.1(5) 138.5(5) 145.7(5) ?
In12 In13 In21 2_5565 . . 104.2(4) 95.7(4) 112.5(4) ?
In12 In13 Se2 2_5565 . . 76.9(5) 76.3(4) 77.6(5) ?
In17 In13 In21 . . . 103.3(4) 100.9(4) 105.9(4) ?
In17 In13 Se2 . . . 66.2(4) 62.6(4) 69.8(4) ?
In21 In13 Se2 . . . 148.7(6) 144.8(6) 151.8(6) ?
Ir2 In14 Ir4 . . . 149.2(5) 146.3(5) 152.1(5) ?
Ir2 In14 In2 . . . 130.3(5) 127.7(5) 132.9(5) ?
Ir2 In14 In5 . . 2_4545 96.7(4) 95.6(4) 97.7(4) ?
Ir2 In14 In9 . . . 49.8(3) 49.2(3) 50.4(3) ?
Ir2 In14 In11 . . 2_5545 132.8(5) 129.8(4) 135.7(5) ?
Ir2 In14 In12 . . . 53.3(4) 52.4(4) 54.2(4) ?
Ir2 In14 In18 . . . 51.0(2) 50.7(2) 51.4(3) ?
Ir2 In14 In22 . . . 54.0(4) 52.4(3) 56.0(4) ?
Ir2 In14 Se2 . . 1_5445 110.8(6) 108.6(5) 113.0(6) ?
Ir4 In14 In2 . . . 54.4(3) 54.3(3) 54.5(3) ?
Ir4 In14 In5 . . 2_4545 54.5(4) 53.2(3) 55.8(4) ?
Ir4 In14 In9 . . . 109.8(5) 108.5(5) 111.1(5) ?
Ir4 In14 In11 . . 2_5545 53.8(4) 53.5(4) 54.2(4) ?
Ir4 In14 In12 . . . 135.5(5) 133.1(4) 137.9(5) ?
Ir4 In14 In18 . . . 145.5(5) 142.6(4) 148.4(5) ?
Ir4 In14 In22 . . . 97.2(4) 93.1(4) 101.1(4) ?
Ir4 In14 Se2 . . 1_5445 99.7(5) 97.8(5) 101.6(5) ?
In2 In14 In5 . . 2_4545 68.8(3) 68.2(3) 69.3(3) ?
In2 In14 In9 . . . 84.9(4) 82.3(4) 87.4(4) ?
In2 In14 In11 . . 2_5545 96.7(4) 95.5(4) 97.7(4) ?
In2 In14 In12 . . . 159.6(4) 155.7(4) 163.7(4) ?
In2 In14 In18 . . . 91.2(4) 88.2(3) 94.3(4) ?
In2 In14 In22 . . . 125.8(5) 124.2(5) 127.2(5) ?
In2 In14 Se2 . . 1_5445 83.8(4) 80.5(4) 87.2(4) ?
In5 In14 In9 2_4545 . . 58.5(3) 57.6(3) 59.4(3) ?
In5 In14 In11 2_4545 . 2_5545 98.1(4) 95.7(4) 100.6(4) ?
In5 In14 In12 2_4545 . . 131.3(4) 128.0(3) 134.7(4) ?
In5 In14 In18 2_4545 . . 115.1(5) 114.9(5) 115.3(5) ?
In5 In14 In22 2_4545 . . 58.0(4) 57.1(4) 59.0(4) ?
In5 In14 Se2 2_4545 . 1_5445 149.8(5) 148.0(5) 151.5(6) ?
In9 In14 In11 . . 2_5545 154.3(4) 149.6(4) 159.0(4) ?
In9 In14 In12 . . . 103.0(4) 101.3(4) 104.6(4) ?
In9 In14 In18 . . . 58.7(3) 57.8(3) 59.5(3) ?
In9 In14 In22 . . . 60.8(4) 57.7(3) 64.2(4) ?
In9 In14 Se2 . . 1_5445 133.2(5) 128.0(4) 138.3(5) ?
In11 In14 In12 2_5545 . . 84.1(4) 82.6(4) 85.5(4) ?
In11 In14 In18 2_5545 . . 146.2(5) 143.2(5) 149.3(5) ?
In11 In14 In22 2_5545 . . 99.1(4) 90.4(4) 107.5(4) ?
In11 In14 Se2 2_5545 . 1_5445 72.1(4) 70.1(4) 74.3(4) ?
In12 In14 In18 . . . 77.6(4) 76.6(4) 78.6(4) ?
In12 In14 In22 . . . 73.6(4) 69.0(4) 78.2(4) ?
In12 In14 Se2 . . 1_5445 77.1(5) 76.4(5) 77.7(5) ?
In18 In14 In22 . . . 102.5(4) 99.5(4) 105.7(4) ?
In18 In14 Se2 . . 1_5445 76.3(4) 72.0(4) 80.6(4) ?
In22 In14 Se2 . . 1_5445 149.7(6) 144.1(6) 154.8(6) ?
Ir1 In15 Ir3 . . 1_5545 151.1(5) 149.9(5) 152.3(5) ?
Ir1 In15 In3 . . . 55.5(3) 55.2(3) 55.8(3) ?
Ir1 In15 In6 . . 1_5545 96.2(4) 95.7(4) 96.8(4) ?
Ir1 In15 In8 . . . 54.1(4) 53.9(4) 54.4(4) ?
Ir1 In15 In9 . . 2_6555 136.6(5) 135.4(5) 137.7(5) ?
Ir1 In15 In10 . . . 55.0(3) 54.8(3) 55.2(3) ?
Ir1 In15 In12 . . 2_5555 110.6(5) 109.5(5) 111.6(5) ?
Ir1 In15 In19 . . 1_5545 146.1(4) 144.6(4) 147.6(4) ?
Ir1 In15 Se3 . . . 102.3(6) 94.4(6) 110.2(6) ?
Ir3 In15 In3 1_5545 . . 128.4(5) 126.5(5) 130.3(5) ?
Ir3 In15 In6 1_5545 . 1_5545 56.9(3) 55.8(3) 58.0(3) ?
Ir3 In15 In8 1_5545 . . 133.1(5) 130.5(4) 135.7(5) ?
Ir3 In15 In9 1_5545 . 2_6555 53.3(4) 52.7(4) 54.0(4) ?
Ir3 In15 In10 1_5545 . . 97.7(4) 96.5(4) 99.0(4) ?
Ir3 In15 In12 1_5545 . 2_5555 50.3(3) 49.7(3) 50.9(3) ?
Ir3 In15 In19 1_5545 . 1_5545 50.4(2) 49.5(2) 51.3(2) ?
Ir3 In15 Se3 1_5545 . . 106.5(6) 99.9(6) 113.1(6) ?
In3 In15 In6 . . 1_5545 125.1(5) 124.5(5) 125.8(5) ?
In3 In15 In8 . . . 98.5(4) 97.4(4) 99.6(4) ?
In3 In15 In9 . . 2_6555 157.6(4) 156.3(4) 158.9(4) ?
In3 In15 In10 . . . 68.4(3) 68.2(3) 68.7(3) ?
In3 In15 In12 . . 2_5555 83.0(4) 81.5(4) 84.4(4) ?
In3 In15 In19 . . 1_5545 90.5(3) 88.8(3) 92.3(3) ?
In3 In15 Se3 . . . 84.9(4) 81.5(4) 88.3(4) ?
In6 In15 In8 1_5545 . . 97.9(3) 94.9(3) 100.8(3) ?
In6 In15 In9 1_5545 . 2_6555 76.0(4) 75.0(4) 76.9(4) ?
In6 In15 In10 1_5545 . . 57.4(3) 56.8(3) 58.0(3) ?
In6 In15 In12 1_5545 . 2_5555 63.0(3) 62.1(3) 63.9(3) ?
In6 In15 In19 1_5545 . 1_5545 105.3(4) 105.0(4) 105.7(4) ?
In6 In15 Se3 1_5545 . . 149.5(6) 146.3(6) 151.7(6) ?
In8 In15 In9 . . 2_6555 84.2(4) 82.7(4) 85.7(4) ?
In8 In15 In10 . . . 98.9(4) 98.3(4) 99.6(4) ?
In8 In15 In12 . . 2_5555 155.8(4) 154.6(4) 156.9(4) ?
In8 In15 In19 . . 1_5545 143.7(5) 143.1(5) 144.2(5) ?
In8 In15 Se3 . . . 75.1(5) 70.4(5) 80.1(5) ?
In9 In15 In10 2_6555 . . 133.3(3) 131.7(3) 135.0(3) ?
In9 In15 In12 2_6555 . 2_5555 103.6(4) 103.6(4) 103.6(4) ?
In9 In15 In19 2_6555 . 1_5545 75.1(4) 73.0(4) 77.2(4) ?
In9 In15 Se3 2_6555 . . 74.4(5) 71.5(5) 77.4(5) ?
In10 In15 In12 . . 2_5555 59.0(3) 58.6(3) 59.4(3) ?
In10 In15 In19 . . 1_5545 117.0(5) 116.1(5) 117.8(5) ?
In10 In15 Se3 . . . 151.4(5) 145.6(6) 156.8(5) ?
In12 In15 In19 2_5555 . 1_5545 59.9(3) 59.4(3) 60.4(3) ?
In12 In15 Se3 2_5555 . . 128.9(5) 122.9(5) 134.7(5) ?
In19 In15 Se3 1_5545 . . 71.0(5) 64.1(5) 77.8(5) ?
Ir2 In16 Ir4 . . 1_5565 150.6(5) 149.9(5) 151.3(5) ?
Ir2 In16 In4 . . . 55.0(3) 54.1(3) 55.9(3) ?
Ir2 In16 In8 . . 2_4555 136.1(5) 134.2(4) 138.1(5) ?
Ir2 In16 In9 . . . 53.9(4) 53.8(4) 54.0(4) ?
Ir2 In16 In10 . . 2_5555 55.4(3) 55.0(3) 55.8(4) ?
Ir2 In16 In11 . . 2_5555 110.4(5) 109.0(5) 111.7(5) ?
Ir2 In16 In20 . . 1_5565 143.7(4) 142.5(4) 144.8(4) ?
Ir2 In16 Se3 . . 1_4555 103.9(6) 96.0(6) 111.8(6) ?
Ir4 In16 In4 1_5565 . . 128.9(5) 126.5(5) 131.2(5) ?
Ir4 In16 In8 1_5565 . 2_4555 53.6(4) 53.3(4) 54.0(4) ?
Ir4 In16 In9 1_5565 . . 135.1(5) 132.9(5) 137.3(5) ?
Ir4 In16 In10 1_5565 . 2_5555 96.8(4) 96.3(4) 97.2(4) ?
Ir4 In16 In11 1_5565 . 2_5555 50.2(3) 50.0(3) 50.3(3) ?
Ir4 In16 In20 1_5565 . 1_5565 51.9(2) 50.7(2) 53.1(3) ?
Ir4 In16 Se3 1_5565 . 1_4555 105.5(6) 98.4(6) 112.6(6) ?
In4 In16 In8 . . 2_4555 158.4(4) 157.2(4) 159.6(4) ?
In4 In16 In9 . . . 96.0(4) 95.1(4) 96.8(4) ?
In4 In16 In10 . . 2_5555 69.0(3) 68.7(3) 69.4(3) ?
In4 In16 In11 . . 2_5555 83.3(4) 81.4(4) 85.3(4) ?
In4 In16 In20 . . 1_5565 88.7(3) 86.8(3) 90.5(3) ?
In4 In16 Se3 . . 1_4555 84.7(4) 81.1(4) 88.1(4) ?
In8 In16 In9 2_4555 . . 85.0(4) 83.4(4) 86.5(4) ?
In8 In16 In10 2_4555 . 2_5555 132.1(3) 130.8(3) 133.4(4) ?
In8 In16 In11 2_4555 . 2_5555 103.8(4) 103.3(4) 104.2(4) ?
In8 In16 In20 2_4555 . 1_5565 78.4(4) 76.4(4) 80.3(4) ?
In8 In16 Se3 2_4555 . 1_4555 74.8(5) 71.7(4) 78.1(5) ?
In9 In16 In10 . . 2_5555 100.4(4) 99.5(4) 101.2(4) ?
In9 In16 In11 . . 2_5555 157.8(4) 156.3(4) 159.2(4) ?
In9 In16 In20 . . 1_5565 143.7(5) 141.9(5) 145.5(5) ?
In9 In16 Se3 . . 1_4555 74.7(5) 70.4(5) 79.3(5) ?
In10 In16 In11 2_5555 . 2_5555 58.6(3) 58.0(3) 59.3(3) ?
In10 In16 In20 2_5555 . 1_5565 114.7(5) 114.2(5) 115.2(5) ?
In10 In16 Se3 2_5555 . 1_4555 152.5(5) 147.0(6) 157.5(5) ?
In11 In16 In20 2_5555 . 1_5565 58.4(4) 57.2(3) 59.5(4) ?
In11 In16 Se3 2_5555 . 1_4555 127.0(5) 121.1(5) 132.7(5) ?
In20 In16 Se3 1_5565 . 1_4555 70.1(5) 62.7(5) 77.5(5) ?
Ir1 In17 Ir1 . . 2_5655 176.7(7) 174.0(6) 179.6(7) ?
Ir1 In17 In8 . . . 52.2(3) 51.4(3) 53.1(3) ?
Ir1 In17 In8 . . 2_5655 126.5(5) 122.8(5) 130.0(5) ?
Ir1 In17 In10 . . . 57.9(3) 57.7(3) 58.2(3) ?
Ir1 In17 In10 . . 2_5655 122.3(5) 121.6(5) 123.1(5) ?
Ir1 In17 In13 . . . 51.0(3) 50.3(3) 51.6(3) ?
Ir1 In17 In13 . . 2_5655 129.5(5) 125.5(5) 133.4(5) ?
Ir1 In17 Se2 . . . 90.6(4) 88.3(4) 92.9(4) ?
Ir1 In17 Se4 . . . 89.3(4) 87.1(4) 91.5(4) ?
Ir1 In17 In8 2_5655 . . 126.5(5) 122.8(5) 130.0(5) ?
Ir1 In17 In8 2_5655 . 2_5655 52.2(3) 51.4(3) 53.1(3) ?
Ir1 In17 In10 2_5655 . . 122.3(5) 121.6(5) 123.1(5) ?
Ir1 In17 In10 2_5655 . 2_5655 57.9(3) 57.7(3) 58.2(3) ?
Ir1 In17 In13 2_5655 . . 129.5(5) 125.5(5) 133.4(5) ?
Ir1 In17 In13 2_5655 . 2_5655 51.0(3) 50.3(3) 51.6(3) ?
Ir1 In17 Se2 2_5655 . . 90.6(4) 88.3(4) 92.9(4) ?
Ir1 In17 Se4 2_5655 . . 89.3(4) 87.1(4) 91.5(4) ?
In8 In17 In8 . . 2_5655 74.3(4) 69.8(4) 78.7(4) ?
In8 In17 In10 . . . 100.1(3) 99.4(3) 100.9(3) ?
In8 In17 In10 . . 2_5655 145.2(5) 141.2(5) 149.0(5) ?
In8 In17 In13 . . . 61.9(3) 61.4(3) 62.4(3) ?
In8 In17 In13 . . 2_5655 107.0(5) 106.2(5) 107.8(5) ?
In8 In17 Se2 . . . 112.7(4) 110.0(4) 115.4(5) ?
In8 In17 Se4 . . . 50.2(4) 47.8(3) 52.5(4) ?
In8 In17 In10 2_5655 . . 145.2(5) 141.2(5) 149.0(5) ?
In8 In17 In10 2_5655 . 2_5655 100.1(3) 99.4(3) 100.9(3) ?
In8 In17 In13 2_5655 . . 107.0(5) 106.2(5) 107.8(5) ?
In8 In17 In13 2_5655 . 2_5655 61.9(3) 61.4(3) 62.4(3) ?
In8 In17 Se2 2_5655 . . 112.7(4) 110.0(4) 115.4(5) ?
In8 In17 Se4 2_5655 . . 50.2(4) 47.8(3) 52.5(4) ?
In10 In17 In10 . . 2_5655 64.4(3) 64.0(3) 64.9(4) ?
In10 In17 In13 . . . 99.6(3) 99.3(3) 99.9(3) ?
In10 In17 In13 . . 2_5655 147.3(6) 143.8(5) 150.7(5) ?
In10 In17 Se2 . . . 101.2(5) 98.3(5) 104.1(5) ?
In10 In17 Se4 . . . 99.6(5) 96.7(5) 102.5(5) ?
In10 In17 In13 2_5655 . . 147.3(6) 143.8(5) 150.7(5) ?
In10 In17 In13 2_5655 . 2_5655 99.6(3) 99.3(3) 99.9(3) ?
In10 In17 Se2 2_5655 . . 101.2(5) 98.3(5) 104.1(5) ?
In10 In17 Se4 2_5655 . . 99.6(5) 96.7(5) 102.5(5) ?
In13 In17 In13 . . 2_5655 78.6(4) 73.9(4) 83.2(4) ?
In13 In17 Se2 . . . 52.0(3) 49.6(3) 54.3(3) ?
In13 In17 Se4 . . . 111.4(5) 109.7(5) 113.2(5) ?
In13 In17 Se2 2_5655 . . 52.0(3) 49.6(3) 54.3(3) ?
In13 In17 Se4 2_5655 . . 111.4(5) 109.7(5) 113.2(5) ?
Se2 In17 Se4 . . . 155.4(7) 155.0(7) 155.9(7) ?
Ir2 In18 Ir2 . . 2_5455 175.7(7) 172.7(7) 178.3(7) ?
Ir2 In18 In9 . . . 51.7(3) 50.8(3) 52.6(3) ?
Ir2 In18 In9 . . 2_5455 131.1(6) 128.0(5) 134.2(6) ?
Ir2 In18 In10 . . 1_5455 120.6(5) 119.9(5) 121.5(5) ?
Ir2 In18 In10 . . 2_5555 57.6(3) 57.4(3) 57.8(3) ?
Ir2 In18 In14 . . . 52.5(3) 51.7(3) 53.3(3) ?
Ir2 In18 In14 . . 2_5455 127.0(5) 122.7(5) 131.2(5) ?
Ir2 In18 Se4 . . 1_4455 91.4(4) 89.3(4) 93.6(4) ?
Ir2 In18 In9 2_5455 . . 131.1(6) 128.0(5) 134.2(6) ?
Ir2 In18 In9 2_5455 . 2_5455 51.7(3) 50.8(3) 52.6(3) ?
Ir2 In18 In10 2_5455 . 1_5455 57.6(3) 57.4(3) 57.8(3) ?
Ir2 In18 In10 2_5455 . 2_5555 120.6(5) 119.9(5) 121.5(5) ?
Ir2 In18 In14 2_5455 . . 127.0(5) 122.7(5) 131.2(5) ?
Ir2 In18 In14 2_5455 . 2_5455 52.5(3) 51.7(3) 53.3(3) ?
Ir2 In18 Se4 2_5455 . 1_4455 91.4(4) 89.3(4) 93.6(4) ?
In9 In18 In9 . . 2_5455 79.4(4) 75.4(4) 83.4(4) ?
In9 In18 In10 . . 1_5455 147.6(5) 144.6(5) 150.6(5) ?
In9 In18 In10 . . 2_5555 100.1(3) 99.7(3) 100.5(3) ?
In9 In18 In14 . . . 62.3(3) 61.9(3) 62.6(3) ?
In9 In18 In14 . . 2_5455 107.9(5) 107.0(5) 108.8(5) ?
In9 In18 Se4 . . 1_4455 50.2(3) 48.1(3) 52.2(3) ?
In9 In18 In10 2_5455 . 1_5455 100.1(3) 99.7(3) 100.5(3) ?
In9 In18 In10 2_5455 . 2_5555 147.6(5) 144.6(5) 150.6(5) ?
In9 In18 In14 2_5455 . . 107.9(5) 107.0(5) 108.8(5) ?
In9 In18 In14 2_5455 . 2_5455 62.3(3) 61.9(3) 62.6(3) ?
In9 In18 Se4 2_5455 . 1_4455 50.2(3) 48.1(3) 52.2(3) ?
In10 In18 In10 1_5455 . 2_5555 63.1(3) 62.5(3) 63.7(4) ?
In10 In18 In14 1_5455 . . 143.7(6) 141.1(6) 146.2(6) ?
In10 In18 In14 1_5455 . 2_5455 99.9(3) 99.8(3) 100.0(3) ?
In10 In18 Se4 1_5455 . 1_4455 104.9(5) 102.8(5) 106.9(5) ?
In10 In18 In14 2_5555 . . 99.9(3) 99.8(3) 100.0(3) ?
In10 In18 In14 2_5555 . 2_5455 143.7(6) 141.1(6) 146.2(6) ?
In10 In18 Se4 2_5555 . 1_4455 104.9(5) 102.8(5) 106.9(5) ?
In14 In18 In14 . . 2_5455 74.5(4) 70.2(4) 79.0(4) ?
In14 In18 Se4 . . 1_4455 110.6(5) 109.5(5) 111.8(5) ?
In14 In18 Se4 2_5455 . 1_4455 110.6(5) 109.5(5) 111.8(5) ?
Ir3 In19 Ir3 . . 2_5555 177.5(7) 176.0(7) 178.8(6) ?
Ir3 In19 In5 . . . 58.7(3) 58.3(3) 59.2(3) ?
Ir3 In19 In5 . . 2_5555 122.8(5) 122.6(5) 123.0(5) ?
Ir3 In19 In12 . . 1_5565 126.9(6) 125.4(5) 128.4(6) ?
Ir3 In19 In12 . . 2_5565 51.2(3) 50.9(3) 51.5(3) ?
Ir3 In19 In15 . . 1_5565 51.8(3) 51.8(3) 51.9(3) ?
Ir3 In19 In15 . . 2_5565 127.6(5) 126.2(5) 129.0(5) ?
Ir3 In19 Se1 . . . 89.3(4) 88.0(4) 90.6(4) ?
Ir3 In19 Se3 . . 1_5565 90.3(4) 89.1(4) 91.5(4) ?
Ir3 In19 In5 2_5555 . . 122.8(5) 122.6(5) 123.0(5) ?
Ir3 In19 In5 2_5555 . 2_5555 58.7(3) 58.3(3) 59.2(3) ?
Ir3 In19 In12 2_5555 . 1_5565 51.2(3) 50.9(3) 51.5(3) ?
Ir3 In19 In12 2_5555 . 2_5565 126.9(6) 125.4(5) 128.4(6) ?
Ir3 In19 In15 2_5555 . 1_5565 127.6(5) 126.2(5) 129.0(5) ?
Ir3 In19 In15 2_5555 . 2_5565 51.8(3) 51.8(3) 51.9(3) ?
Ir3 In19 Se1 2_5555 . . 89.3(4) 88.0(4) 90.6(4) ?
Ir3 In19 Se3 2_5555 . 1_5565 90.3(4) 89.1(4) 91.5(4) ?
In5 In19 In5 . . 2_5555 64.1(3) 63.4(3) 64.8(4) ?
In5 In19 In12 . . 1_5565 145.8(5) 144.6(5) 147.0(5) ?
In5 In19 In12 . . 2_5565 100.1(3) 99.4(3) 100.9(3) ?
In5 In19 In15 . . 1_5565 101.2(3) 100.3(3) 102.0(3) ?
In5 In19 In15 . . 2_5565 147.7(6) 146.4(6) 149.0(6) ?
In5 In19 Se1 . . . 102.2(4) 99.4(5) 104.9(4) ?
In5 In19 Se3 . . 1_5565 103.5(5) 100.0(5) 106.7(5) ?
In5 In19 In12 2_5555 . 1_5565 100.1(3) 99.4(3) 100.9(3) ?
In5 In19 In12 2_5555 . 2_5565 145.8(5) 144.6(5) 147.0(5) ?
In5 In19 In15 2_5555 . 1_5565 147.7(6) 146.4(6) 149.0(6) ?
In5 In19 In15 2_5555 . 2_5565 101.2(3) 100.3(3) 102.0(3) ?
In5 In19 Se1 2_5555 . . 102.2(4) 99.4(5) 104.9(4) ?
In5 In19 Se3 2_5555 . 1_5565 103.5(5) 100.0(5) 106.7(5) ?
In12 In19 In12 1_5565 . 2_5565 75.7(4) 74.4(4) 77.0(4) ?
In12 In19 In15 1_5565 . 1_5565 105.9(5) 104.8(5) 107.1(5) ?
In12 In19 In15 1_5565 . 2_5565 61.3(3) 60.6(3) 62.0(3) ?
In12 In19 Se1 1_5565 . . 49.2(3) 46.7(3) 51.9(3) ?
In12 In19 Se3 1_5565 . 1_5565 109.8(4) 106.3(4) 113.7(4) ?
In12 In19 In15 2_5565 . 1_5565 61.3(3) 60.6(3) 62.0(3) ?
In12 In19 In15 2_5565 . 2_5565 105.9(5) 104.8(5) 107.1(5) ?
In12 In19 Se1 2_5565 . . 49.2(3) 46.7(3) 51.9(3) ?
In12 In19 Se3 2_5565 . 1_5565 109.8(4) 106.3(4) 113.7(4) ?
In15 In19 In15 1_5565 . 2_5565 75.8(3) 74.4(3) 77.2(3) ?
In15 In19 Se1 1_5565 . . 109.2(4) 105.5(4) 113.1(5) ?
In15 In19 Se3 1_5565 . 1_5565 49.7(3) 47.4(3) 52.3(3) ?
In15 In19 Se1 2_5565 . . 109.2(4) 105.5(4) 113.1(5) ?
In15 In19 Se3 2_5565 . 1_5565 49.7(3) 47.4(3) 52.3(3) ?
Se1 In19 Se3 . . 1_5565 149.6(6) 142.7(5) 156.8(6) ?
Ir4 In20 Ir4 . . 2_5555 175.2(7) 173.5(7) 176.9(8) ?
Ir4 In20 In5 . . 1_4545 119.8(5) 119.4(5) 120.2(5) ?
Ir4 In20 In5 . . 2_4545 56.9(3) 56.2(3) 57.6(3) ?
Ir4 In20 In11 . . 1_5545 129.5(6) 126.5(6) 132.4(6) ?
Ir4 In20 In11 . . 2_5545 52.4(3) 51.9(3) 52.9(3) ?
Ir4 In20 In16 . . 1_5545 52.4(3) 51.9(3) 52.9(3) ?
Ir4 In20 In16 . . 2_5545 130.5(5) 127.7(5) 133.2(5) ?
Ir4 In20 In21 . . 1_4545 89.2(4) 87.3(4) 91.0(4) ?
Ir4 In20 Se1 . . 1_5545 90.0(4) 87.6(4) 92.4(4) ?
Ir4 In20 Se3 . . 1_4545 90.7(4) 88.4(4) 93.1(4) ?
Ir4 In20 In5 2_5555 . 1_4545 56.9(3) 56.2(3) 57.6(3) ?
Ir4 In20 In5 2_5555 . 2_4545 119.8(5) 119.4(5) 120.2(5) ?
Ir4 In20 In11 2_5555 . 1_5545 52.4(3) 51.9(3) 52.9(3) ?
Ir4 In20 In11 2_5555 . 2_5545 129.5(6) 126.5(6) 132.4(6) ?
Ir4 In20 In16 2_5555 . 1_5545 130.5(5) 127.7(5) 133.2(5) ?
Ir4 In20 In16 2_5555 . 2_5545 52.4(3) 51.9(3) 52.9(3) ?
Ir4 In20 In21 2_5555 . 1_4545 89.2(4) 87.3(4) 91.0(4) ?
Ir4 In20 Se1 2_5555 . 1_5545 90.0(4) 87.6(4) 92.4(4) ?
Ir4 In20 Se3 2_5555 . 1_4545 90.7(4) 88.4(4) 93.1(4) ?
In5 In20 In5 1_4545 . 2_4545 62.9(4) 62.7(4) 63.2(4) ?
In5 In20 In11 1_4545 . 1_5545 99.4(3) 98.6(3) 100.2(3) ?
In5 In20 In11 1_4545 . 2_5545 144.6(5) 142.0(5) 147.0(5) ?
In5 In20 In16 1_4545 . 1_5545 145.5(6) 142.9(6) 148.0(6) ?
In5 In20 In16 1_4545 . 2_5545 99.5(3) 98.9(3) 100.2(3) ?
In5 In20 In21 1_4545 . 1_4545 54.6(4) 50.9(4) 58.6(4) ?
In5 In20 Se1 1_4545 . 1_5545 100.0(5) 96.7(5) 103.2(5) ?
In5 In20 Se3 1_4545 . 1_4545 100.8(5) 97.3(5) 104.3(5) ?
In5 In20 In11 2_4545 . 1_5545 144.6(5) 142.0(5) 147.0(5) ?
In5 In20 In11 2_4545 . 2_5545 99.4(3) 98.6(3) 100.2(3) ?
In5 In20 In16 2_4545 . 1_5545 99.5(3) 98.9(3) 100.2(3) ?
In5 In20 In16 2_4545 . 2_5545 145.5(6) 142.9(6) 148.0(6) ?
In5 In20 In21 2_4545 . 1_4545 54.6(4) 50.9(4) 58.6(4) ?
In5 In20 Se1 2_4545 . 1_5545 100.0(5) 96.7(5) 103.2(5) ?
In5 In20 Se3 2_4545 . 1_4545 100.8(5) 97.3(5) 104.3(5) ?
In11 In20 In11 1_5545 . 2_5545 77.1(4) 74.8(4) 79.4(4) ?
In11 In20 In16 1_5545 . 1_5545 109.5(5) 108.5(5) 110.4(5) ?
In11 In20 In16 1_5545 . 2_5545 63.1(3) 62.6(3) 63.7(3) ?
In11 In20 In21 1_5545 . 1_4545 141.2(3) 140.0(3) 142.5(2) ?
In11 In20 Se1 1_5545 . 1_5545 50.4(3) 47.6(3) 53.5(4) ?
In11 In20 Se3 1_5545 . 1_4545 113.1(4) 108.8(4) 117.8(5) ?
In11 In20 In16 2_5545 . 1_5545 63.1(3) 62.6(3) 63.7(3) ?
In11 In20 In16 2_5545 . 2_5545 109.5(5) 108.5(5) 110.4(5) ?
In11 In20 In21 2_5545 . 1_4545 141.2(3) 140.0(3) 142.5(2) ?
In11 In20 Se1 2_5545 . 1_5545 50.4(3) 47.6(3) 53.5(4) ?
In11 In20 Se3 2_5545 . 1_4545 113.1(4) 108.8(4) 117.8(5) ?
In16 In20 In16 1_5545 . 2_5545 78.2(4) 76.0(4) 80.3(4) ?
In16 In20 In21 1_5545 . 1_4545 90.9(4) 87.6(4) 94.2(4) ?
In16 In20 Se1 1_5545 . 1_5545 112.7(5) 108.8(5) 116.8(5) ?
In16 In20 Se3 1_5545 . 1_4545 51.0(3) 47.7(3) 54.6(4) ?
In16 In20 In21 2_5545 . 1_4545 90.9(4) 87.6(4) 94.2(4) ?
In16 In20 Se1 2_5545 . 1_5545 112.7(5) 108.8(5) 116.8(5) ?
In16 In20 Se3 2_5545 . 1_4545 51.0(3) 47.7(3) 54.6(4) ?
In21 In20 Se1 1_4545 . 1_5545 149.0(6) 146.2(6) 151.5(6) ?
In21 In20 Se3 1_4545 . 1_4545 55.4(5) 46.7(5) 63.4(4) ?
Se1 In20 Se3 1_5545 . 1_4545 155.6(6) 147.8(6) 163.5(7) ?
Ir1 In21 Ir1 . . 2_5555 111.8(7) 110.0(7) 113.3(7) ?
Ir1 In21 In3 . . . 56.0(4) 55.3(4) 56.7(4) ?
Ir1 In21 In5 . . . 92.6(3) 91.8(3) 93.1(3) ?
Ir1 In21 In5 . . 2_5555 151.6(6) 148.4(6) 153.5(5) ?
Ir1 In21 In8 . . . 48.1(3) 46.0(3) 49.7(3) ?
Ir1 In21 In8 . . 2_5555 142.4(7) 131.7(7) 151.4(7) ?
Ir1 In21 In13 . . . 47.5(3) 45.3(3) 49.3(3) ?
Ir1 In21 In13 . . 2_5555 138.1(7) 126.2(7) 149.1(8) ?
Ir1 In21 In20 . . 1_6565 114.7(4) 106.7(5) 122.3(4) ?
Ir1 In21 Se1 . . . 81.7(5) 73.1(4) 90.4(5) ?
Ir1 In21 Se3 . . . 85.3(5) 76.2(4) 94.4(5) ?
Ir1 In21 In3 2_5555 . . 56.0(4) 55.3(4) 56.7(4) ?
Ir1 In21 In5 2_5555 . . 151.6(6) 148.4(6) 153.5(5) ?
Ir1 In21 In5 2_5555 . 2_5555 92.6(3) 91.8(3) 93.1(3) ?
Ir1 In21 In8 2_5555 . . 142.4(7) 131.7(7) 151.4(7) ?
Ir1 In21 In8 2_5555 . 2_5555 48.1(3) 46.0(3) 49.7(3) ?
Ir1 In21 In13 2_5555 . . 138.1(7) 126.2(7) 149.1(8) ?
Ir1 In21 In13 2_5555 . 2_5555 47.5(3) 45.3(3) 49.3(3) ?
Ir1 In21 In20 2_5555 . 1_6565 114.7(4) 106.7(5) 122.3(4) ?
Ir1 In21 Se1 2_5555 . . 81.7(5) 73.1(4) 90.4(5) ?
Ir1 In21 Se3 2_5555 . . 85.3(5) 76.2(4) 94.4(5) ?
In3 In21 In5 . . . 147.3(3) 144.1(5) 149.7(2) ?
In3 In21 In5 . . 2_5555 147.3(3) 144.1(5) 149.7(2) ?
In3 In21 In8 . . . 95.8(4) 91.0(4) 99.5(4) ?
In3 In21 In8 . . 2_5555 95.8(4) 91.0(4) 99.5(4) ?
In3 In21 In13 . . . 94.2(5) 88.4(5) 99.0(4) ?
In3 In21 In13 . . 2_5555 94.2(5) 88.4(5) 99.0(4) ?
In3 In21 In20 . . 1_6565 138.6(7) 125.2(6) 152.2(7) ?
In3 In21 Se1 . . . 76.1(6) 66.1(5) 86.4(7) ?
In3 In21 Se3 . . . 80.1(6) 69.2(5) 91.2(7) ?
In5 In21 In5 . . 2_5555 60.4(4) 60.1(4) 60.8(4) ?
In5 In21 In8 . . . 58.4(3) 56.4(3) 60.0(3) ?
In5 In21 In8 . . 2_5555 111.1(6) 105.7(6) 115.6(6) ?
In5 In21 In13 . . . 58.1(3) 56.0(3) 59.8(3) ?
In5 In21 In13 . . 2_5555 109.3(5) 103.4(5) 114.3(6) ?
In5 In21 In20 . . 1_6565 51.8(4) 48.4(4) 54.9(4) ?
In5 In21 Se1 . . . 99.5(5) 92.9(5) 106.0(6) ?
In5 In21 Se3 . . . 101.0(6) 95.1(5) 106.7(7) ?
In5 In21 In8 2_5555 . . 111.1(6) 105.7(6) 115.6(6) ?
In5 In21 In8 2_5555 . 2_5555 58.4(3) 56.4(3) 60.0(3) ?
In5 In21 In13 2_5555 . . 109.3(5) 103.4(5) 114.3(6) ?
In5 In21 In13 2_5555 . 2_5555 58.1(3) 56.0(3) 59.8(3) ?
In5 In21 In20 2_5555 . 1_6565 51.8(4) 48.4(4) 54.9(4) ?
In5 In21 Se1 2_5555 . . 99.5(5) 92.9(5) 106.0(6) ?
In5 In21 Se3 2_5555 . . 101.0(6) 95.1(5) 106.7(7) ?
In8 In21 In8 . . 2_5555 123.5(6) 110.2(6) 137.0(7) ?
In8 In21 In13 . . . 58.1(3) 57.8(3) 58.4(3) ?
In8 In21 In13 . . 2_5555 165.0(7) 160.0(6) 168.6(7) ?
In8 In21 In20 . . 1_6565 67.1(4) 61.5(3) 72.6(4) ?
In8 In21 Se1 . . . 118.3(3) 111.5(4) 124.9(3) ?
In8 In21 Se3 . . . 64.3(3) 58.1(3) 70.7(4) ?
In8 In21 In13 2_5555 . . 165.0(7) 160.0(6) 168.6(7) ?
In8 In21 In13 2_5555 . 2_5555 58.1(3) 57.8(3) 58.4(3) ?
In8 In21 In20 2_5555 . 1_6565 67.1(4) 61.5(3) 72.6(4) ?
In8 In21 Se1 2_5555 . . 118.3(3) 111.5(4) 124.9(3) ?
In8 In21 Se3 2_5555 . . 64.3(3) 58.1(3) 70.7(4) ?
In13 In21 In13 . . 2_5555 117.6(6) 104.3(5) 131.4(6) ?
In13 In21 In20 . . 1_6565 105.8(4) 102.8(4) 108.1(4) ?
In13 In21 Se1 . . . 61.6(3) 55.1(3) 68.3(4) ?
In13 In21 Se3 . . . 121.2(3) 114.3(3) 127.8(3) ?
In13 In21 In20 2_5555 . 1_6565 105.8(4) 102.8(4) 108.1(4) ?
In13 In21 Se1 2_5555 . . 61.6(3) 55.1(3) 68.3(4) ?
In13 In21 Se3 2_5555 . . 121.2(3) 114.3(3) 127.8(3) ?
In20 In21 Se1 1_6565 . . 145.3(7) 141.7(6) 148.4(7) ?
In20 In21 Se3 1_6565 . . 58.5(5) 55.9(4) 61.1(6) ?
Se1 In21 Se3 . . . 156.2(8) 155.5(8) 157.3(8) ?
Ir2 In22 Ir2 . . 2_5555 113.9(7) 112.4(6) 115.0(7) ?
Ir2 In22 In4 . . . 57.0(4) 56.4(3) 57.5(4) ?
Ir2 In22 In5 . . 1_4545 150.3(6) 147.0(6) 152.6(5) ?
Ir2 In22 In5 . . 2_4545 92.3(3) 91.4(3) 92.8(3) ?
Ir2 In22 In9 . . . 47.6(3) 45.6(3) 49.2(3) ?
Ir2 In22 In9 . . 2_5555 139.5(7) 127.6(6) 150.4(7) ?
Ir2 In22 In14 . . . 48.3(3) 46.5(3) 49.6(2) ?
Ir2 In22 In14 . . 2_5555 144.1(7) 133.1(7) 153.6(7) ?
Ir2 In22 Se1 . . 1_5545 86.6(5) 77.9(5) 95.4(5) ?
Ir2 In22 Se3 . . 1_4555 82.7(5) 73.9(4) 91.7(5) ?
Ir2 In22 In4 2_5555 . . 57.0(4) 56.4(3) 57.5(4) ?
Ir2 In22 In5 2_5555 . 1_4545 92.3(3) 91.4(3) 92.8(3) ?
Ir2 In22 In5 2_5555 . 2_4545 150.3(6) 147.0(6) 152.6(5) ?
Ir2 In22 In9 2_5555 . . 139.5(7) 127.6(6) 150.4(7) ?
Ir2 In22 In9 2_5555 . 2_5555 47.6(3) 45.6(3) 49.2(3) ?
Ir2 In22 In14 2_5555 . . 144.1(7) 133.1(7) 153.6(7) ?
Ir2 In22 In14 2_5555 . 2_5555 48.3(3) 46.5(3) 49.6(2) ?
Ir2 In22 Se1 2_5555 . 1_5545 86.6(5) 77.9(5) 95.4(5) ?
Ir2 In22 Se3 2_5555 . 1_4555 82.7(5) 73.9(4) 91.7(5) ?
In4 In22 In5 . . 1_4545 147.8(3) 144.4(4) 149.7(3) ?
In4 In22 In5 . . 2_4545 147.8(3) 144.4(4) 149.7(3) ?
In4 In22 In9 . . . 95.2(4) 89.0(4) 100.2(4) ?
In4 In22 In9 . . 2_5555 95.2(4) 89.0(4) 100.2(4) ?
In4 In22 In14 . . . 96.9(4) 91.5(5) 101.0(4) ?
In4 In22 In14 . . 2_5555 96.9(4) 91.5(5) 101.0(4) ?
In4 In22 Se1 . . 1_5545 82.1(6) 70.6(5) 93.7(8) ?
In4 In22 Se3 . . 1_4555 77.9(6) 66.0(5) 90.1(7) ?
In5 In22 In5 1_4545 . 2_4545 59.3(4) 58.7(4) 59.9(4) ?
In5 In22 In9 1_4545 . . 107.7(6) 101.9(5) 112.8(6) ?
In5 In22 In9 1_4545 . 2_5555 57.5(3) 55.5(3) 59.0(3) ?
In5 In22 In14 1_4545 . . 109.6(5) 104.8(5) 113.6(5) ?
In5 In22 In14 1_4545 . 2_5555 57.9(3) 56.1(3) 59.3(3) ?
In5 In22 Se1 1_4545 . 1_5545 99.5(6) 93.7(5) 105.1(6) ?
In5 In22 Se3 1_4545 . 1_4555 97.8(6) 92.4(5) 103.0(7) ?
In5 In22 In9 2_4545 . . 57.5(3) 55.5(3) 59.0(3) ?
In5 In22 In9 2_4545 . 2_5555 107.7(6) 101.9(5) 112.8(6) ?
In5 In22 In14 2_4545 . . 57.9(3) 56.1(3) 59.3(3) ?
In5 In22 In14 2_4545 . 2_5555 109.6(5) 104.8(5) 113.6(5) ?
In5 In22 Se1 2_4545 . 1_5545 99.5(6) 93.7(5) 105.1(6) ?
In5 In22 Se3 2_4545 . 1_4555 97.8(6) 92.4(5) 103.0(7) ?
In9 In22 In9 . . 2_5555 117.3(6) 104.0(5) 131.1(6) ?
In9 In22 In14 . . . 57.9(3) 57.6(3) 58.1(3) ?
In9 In22 In14 . . 2_5555 163.3(6) 158.5(6) 166.8(7) ?
In9 In22 Se1 . . 1_5545 121.3(3) 114.3(3) 128.0(3) ?
In9 In22 Se3 . . 1_4555 61.5(3) 55.3(3) 68.0(4) ?
In9 In22 In14 2_5555 . . 163.3(6) 158.5(6) 166.8(7) ?
In9 In22 In14 2_5555 . 2_5555 57.9(3) 57.6(3) 58.1(3) ?
In9 In22 Se1 2_5555 . 1_5545 121.3(3) 114.3(3) 128.0(3) ?
In9 In22 Se3 2_5555 . 1_4555 61.5(3) 55.3(3) 68.0(4) ?
In14 In22 In14 . . 2_5555 123.2(6) 110.1(5) 136.5(6) ?
In14 In22 Se1 . . 1_5545 64.3(3) 57.9(3) 70.8(4) ?
In14 In22 Se3 . . 1_4555 118.3(3) 111.6(3) 124.9(3) ?
In14 In22 Se1 2_5555 . 1_5545 64.3(3) 57.9(3) 70.8(4) ?
In14 In22 Se3 2_5555 . 1_4555 118.3(3) 111.6(3) 124.9(3) ?
Se1 In22 Se3 1_5545 . 1_4555 160.0(8) 159.5(8) 160.7(8) ?
In11 Se1 In11 . . 2_5555 88.3(5) 86.9(5) 90.0(5) ?
In11 Se1 In12 . . 1_5565 171.0(9) 163.2(9) 178.3(9) ?
In11 Se1 In12 . . 2_5565 91.4(3) 90.3(3) 92.7(3) ?
In11 Se1 In19 . . . 118.5(6) 110.3(6) 126.5(5) ?
In11 Se1 In20 . . 1_5565 59.5(4) 56.5(4) 62.2(4) ?
In11 Se1 In21 . . . 75.4(5) 69.1(5) 81.6(5) ?
In11 Se1 In22 . . 1_5565 106.2(6) 99.2(6) 113.3(7) ?
In11 Se1 In12 2_5555 . 1_5565 91.4(3) 90.3(3) 92.7(3) ?
In11 Se1 In12 2_5555 . 2_5565 171.0(9) 163.2(9) 178.3(9) ?
In11 Se1 In19 2_5555 . . 118.5(6) 110.3(6) 126.5(5) ?
In11 Se1 In20 2_5555 . 1_5565 59.5(4) 56.5(4) 62.2(4) ?
In11 Se1 In21 2_5555 . . 75.4(5) 69.1(5) 81.6(5) ?
In11 Se1 In22 2_5555 . 1_5565 106.2(6) 99.2(6) 113.3(7) ?
In12 Se1 In12 1_5565 . 2_5565 87.1(5) 85.3(5) 88.5(5) ?
In12 Se1 In19 1_5565 . . 58.2(4) 54.6(4) 61.5(4) ?
In12 Se1 In20 1_5565 . 1_5565 123.3(6) 115.0(6) 131.2(5) ?
In12 Se1 In21 1_5565 . . 101.5(6) 94.8(6) 108.1(7) ?
In12 Se1 In22 1_5565 . 1_5565 76.9(5) 71.1(5) 82.5(5) ?
In12 Se1 In19 2_5565 . . 58.2(4) 54.6(4) 61.5(4) ?
In12 Se1 In20 2_5565 . 1_5565 123.3(6) 115.0(6) 131.2(5) ?
In12 Se1 In21 2_5565 . . 101.5(6) 94.8(6) 108.1(7) ?
In12 Se1 In22 2_5565 . 1_5565 76.9(5) 71.1(5) 82.5(5) ?
In19 Se1 In20 . . 1_5565 174.2(6) 168.3(6) 179.4(7) ?
In19 Se1 In21 . . . 62.7(5) 58.5(4) 67.3(6) ?
In19 Se1 In22 . . 1_5565 114.9(6) 111.6(5) 117.8(7) ?
In20 Se1 In21 1_5565 . . 114.3(6) 109.8(5) 118.3(6) ?
In20 Se1 In22 1_5565 . 1_5565 68.1(6) 62.9(5) 73.9(7) ?
In21 Se1 In22 . . 1_5565 177.6(8) 176.3(8) 178.8(7) ?
In7 Se2 In13 1_5665 . . 108.4(5) 106.6(5) 110.4(5) ?
In7 Se2 In13 1_5665 . 2_5655 108.4(5) 106.6(5) 110.4(5) ?
In7 Se2 In14 1_5665 . 1_5665 77.9(5) 76.3(5) 79.4(5) ?
In7 Se2 In14 1_5665 . 2_5565 77.9(5) 76.3(5) 79.4(5) ?
In7 Se2 In17 1_5665 . . 68.7(5) 67.1(5) 70.3(5) ?
In13 Se2 In13 . . 2_5655 90.3(6) 86.5(6) 94.1(6) ?
In13 Se2 In14 . . 1_5665 171.9(7) 168.8(7) 175.3(8) ?
In13 Se2 In14 . . 2_5565 91.6(3) 90.6(3) 92.4(3) ?
In13 Se2 In17 . . . 61.9(4) 60.6(4) 63.2(4) ?
In13 Se2 In14 2_5655 . 1_5665 91.6(3) 90.6(3) 92.4(3) ?
In13 Se2 In14 2_5655 . 2_5565 171.9(7) 168.8(7) 175.3(8) ?
In13 Se2 In17 2_5655 . . 61.9(4) 60.6(4) 63.2(4) ?
In14 Se2 In14 1_5665 . 2_5565 85.5(6) 81.3(6) 89.6(6) ?
In14 Se2 In17 1_5665 . . 125.4(5) 122.9(5) 128.0(5) ?
In14 Se2 In17 2_5565 . . 125.4(5) 122.9(5) 128.0(5) ?
In15 Se3 In15 . . 2_5555 87.5(6) 84.8(6) 90.3(6) ?
In15 Se3 In16 . . 1_6555 169.6(10) 163.0(10) 175.7(10) ?
In15 Se3 In16 . . 2_6555 91.1(3) 90.0(3) 92.7(3) ?
In15 Se3 In19 . . 1_5545 59.3(4) 54.8(4) 63.6(5) ?
In15 Se3 In20 . . 1_6565 122.1(6) 112.6(6) 131.3(5) ?
In15 Se3 In21 . . . 77.2(5) 70.6(5) 83.4(6) ?
In15 Se3 In22 . . 1_6555 103.8(7) 95.7(6) 112.1(7) ?
In15 Se3 In16 2_5555 . 1_6555 91.1(3) 90.0(3) 92.7(3) ?
In15 Se3 In16 2_5555 . 2_6555 169.6(10) 163.0(10) 175.7(10) ?
In15 Se3 In19 2_5555 . 1_5545 59.3(4) 54.8(4) 63.6(5) ?
In15 Se3 In20 2_5555 . 1_6565 122.1(6) 112.6(6) 131.3(5) ?
In15 Se3 In21 2_5555 . . 77.2(5) 70.6(5) 83.4(6) ?
In15 Se3 In22 2_5555 . 1_6555 103.8(7) 95.7(6) 112.1(7) ?
In16 Se3 In16 1_6555 . 2_6555 88.0(5) 86.3(6) 90.1(5) ?
In16 Se3 In19 1_6555 . 1_5545 119.0(6) 109.6(6) 128.3(6) ?
In16 Se3 In20 1_6555 . 1_6565 59.0(4) 54.8(4) 62.7(4) ?
In16 Se3 In21 1_6555 . . 104.2(7) 96.2(6) 112.4(7) ?
In16 Se3 In22 1_6555 . 1_6555 74.8(5) 68.4(5) 80.9(5) ?
In16 Se3 In19 2_6555 . 1_5545 119.0(6) 109.6(6) 128.3(6) ?
In16 Se3 In20 2_6555 . 1_6565 59.0(4) 54.8(4) 62.7(4) ?
In16 Se3 In21 2_6555 . . 104.2(7) 96.2(6) 112.4(7) ?
In16 Se3 In22 2_6555 . 1_6555 74.8(5) 68.4(5) 80.9(5) ?
In19 Se3 In20 1_5545 . 1_6565 174.0(7) 168.0(7) 179.4(7) ?
In19 Se3 In21 1_5545 . . 116.9(6) 113.4(6) 119.8(7) ?
In19 Se3 In22 1_5545 . 1_6555 64.5(6) 59.0(5) 70.6(7) ?
In20 Se3 In21 1_6565 . . 66.0(6) 60.6(5) 72.3(8) ?
In20 Se3 In22 1_6565 . 1_6555 112.6(6) 108.9(6) 115.4(7) ?
In21 Se3 In22 . . 1_6555 178.0(8) 176.0(8) 179.4(8) ?
In6 Se4 In8 1_5545 . . 105.0(9) 101.9(9) 108.1(9) ?
In6 Se4 In8 1_5545 . 2_5655 105.0(9) 101.9(9) 108.1(9) ?
In6 Se4 In9 1_5545 . 1_6655 80.8(6) 79.1(6) 82.5(6) ?
In6 Se4 In9 1_5545 . 2_6555 80.8(6) 79.1(6) 82.5(6) ?
In6 Se4 In17 1_5545 . . 64.7(7) 62.9(7) 66.6(7) ?
In6 Se4 In18 1_5545 . 1_6655 119.7(6) 118.0(6) 121.4(6) ?
In8 Se4 In8 . . 2_5655 84.8(5) 81.4(5) 88.2(5) ?
In8 Se4 In9 . . 1_6655 172.8(10) 169.3(13) 177.2(6) ?
In8 Se4 In9 . . 2_6555 91.8(3) 90.6(3) 93.0(3) ?
In8 Se4 In17 . . . 59.0(5) 56.9(5) 61.1(5) ?
In8 Se4 In18 . . 1_6655 118.2(9) 116.1(9) 120.2(8) ?
In8 Se4 In9 2_5655 . 1_6655 91.8(3) 90.6(3) 93.0(3) ?
In8 Se4 In9 2_5655 . 2_6555 172.8(10) 169.3(13) 177.2(6) ?
In8 Se4 In17 2_5655 . . 59.0(5) 56.9(5) 61.1(5) ?
In8 Se4 In18 2_5655 . 1_6655 118.2(9) 116.1(9) 120.2(8) ?
In9 Se4 In9 1_6655 . 2_6555 90.9(6) 86.1(6) 95.7(6) ?
In9 Se4 In17 1_6655 . . 123.3(8) 120.3(8) 126.4(8) ?
In9 Se4 In18 1_6655 . 1_6655 59.0(6) 55.8(6) 62.2(6) ?
In9 Se4 In17 2_6555 . . 123.3(8) 120.3(8) 126.4(8) ?
In9 Se4 In18 2_6555 . 1_6655 59.0(6) 55.8(6) 62.2(6) ?
In17 Se4 In18 . . 1_6655 175.6(8) 173.7(8) 177.6(8) ?

loop_
_geom_bond_atom_site_label_1
_geom_bond_atom_site_label_2
_geom_bond_site_ssg_symmetry_1
_geom_bond_site_ssg_symmetry_2
_geom_bond_distance_av
_geom_bond_distance_min
_geom_bond_distance_max
_geom_bond_publ_flag
Ir1 In3 . . 2.768(9) 2.759(9) 2.777(9) ?
Ir1 In8 . . 2.671(16) 2.635(16) 2.708(16) ?
Ir1 In10 . . 2.790(14) 2.781(14) 2.800(14) ?
Ir1 In11 . . 2.646(15) 2.635(16) 2.656(16) ?
Ir1 In13 . . 2.627(14) 2.603(14) 2.653(14) ?
Ir1 In15 . . 2.641(14) 2.634(14) 2.648(14) ?
Ir1 In17 . . 2.631(4) 2.627(4) 2.636(4) ?
Ir1 In21 . . 2.925(13) 2.903(13) 2.962(13) ?
Ir2 In4 . . 2.744(8) 2.733(9) 2.755(9) ?
Ir2 In9 . . 2.633(16) 2.617(16) 2.651(16) ?
Ir2 In10 . 2_5555 2.808(14) 2.806(14) 2.809(14) ?
Ir2 In12 . . 2.646(16) 2.630(16) 2.661(16) ?
Ir2 In14 . . 2.676(14) 2.658(14) 2.696(14) ?
Ir2 In16 . . 2.629(14) 2.613(14) 2.645(14) ?
Ir2 In18 . . 2.623(4) 2.615(4) 2.629(4) ?
Ir2 In22 . . 2.902(12) 2.887(12) 2.933(12) ?
Ir3 In1 . . 2.755(8) 2.754(9) 2.757(9) ?
Ir3 In5 . . 2.818(15) 2.794(15) 2.842(15) ?
Ir3 In6 . . 2.962(10) 2.925(10) 2.998(10) ?
Ir3 In9 . 2_6565 2.641(16) 2.616(16) 2.667(16) ?
Ir3 In12 . 2_5565 2.653(16) 2.636(16) 2.669(16) ?
Ir3 In13 . . 2.657(14) 2.638(14) 2.678(14) ?
Ir3 In15 . 1_5565 2.656(14) 2.650(14) 2.663(14) ?
Ir3 In19 . . 2.603(4) 2.573(4) 2.633(4) ?
Ir4 In2 . . 2.721(8) 2.714(9) 2.728(9) ?
Ir4 In5 . 2_4545 2.783(15) 2.752(15) 2.815(15) ?
Ir4 In7 . . 2.850(10) 2.808(10) 2.893(10) ?
Ir4 In8 . 2_4545 2.652(16) 2.638(16) 2.667(16) ?
Ir4 In11 . 2_5545 2.660(16) 2.655(16) 2.666(16) ?
Ir4 In14 . . 2.653(14) 2.627(14) 2.680(14) ?
Ir4 In16 . 1_5545 2.662(14) 2.652(14) 2.673(14) ?
Ir4 In20 . . 2.644(4) 2.617(4) 2.669(4) ?
In1 In2 . 1_6665 2.725(19) 2.714(19) 2.735(19) ?
In1 In6 . . 2.921(19) 2.884(19) 2.959(19) ?
In1 In9 . 1_6665 3.264(14) 3.224(15) 3.306(15) ?
In1 In9 . 2_6565 3.264(14) 3.224(15) 3.306(15) ?
In1 In13 . . 3.212(15) 3.165(15) 3.259(15) ?
In1 In13 . 2_5655 3.212(15) 3.165(15) 3.259(15) ?
In2 In7 . . 2.776(19) 2.768(19) 2.785(19) ?
In2 In8 . 1_4445 3.146(14) 3.115(15) 3.177(15) ?
In2 In8 . 2_4545 3.146(14) 3.115(15) 3.177(15) ?
In2 In14 . . 3.201(15) 3.169(15) 3.233(15) ?
In2 In14 . 2_5455 3.201(15) 3.169(15) 3.233(15) ?
In3 In4 . . 2.638(19) 2.619(19) 2.655(19) ?
In3 In11 . . 3.201(14) 3.159(14) 3.243(14) ?
In3 In11 . 2_5555 3.201(14) 3.159(14) 3.243(14) ?
In3 In15 . . 3.203(15) 3.170(15) 3.236(15) ?
In3 In15 . 2_5555 3.203(15) 3.170(15) 3.236(15) ?
In3 In21 . . 2.97(2) 2.94(2) 3.01(2) ?
In4 In12 . . 3.213(14) 3.158(14) 3.268(14) ?
In4 In12 . 2_5555 3.213(14) 3.158(14) 3.268(14) ?
In4 In16 . . 3.208(15) 3.151(15) 3.265(15) ?
In4 In16 . 2_5555 3.208(15) 3.151(15) 3.265(15) ?
In4 In22 . . 2.85(2) 2.82(2) 2.90(2) ?
In5 In5 . 2_5555 3.267(10) 3.258(10) 3.276(10) ?
In5 In8 . . 3.298(15) 3.265(15) 3.332(15) ?
In5 In9 . 2_6565 3.270(15) 3.245(15) 3.296(15) ?
In5 In13 . . 3.271(17) 3.237(17) 3.306(17) ?
In5 In14 . 2_6565 3.300(16) 3.269(17) 3.331(17) ?
In5 In19 . . 3.080(16) 3.057(16) 3.102(16) ?
In5 In20 . 1_6565 3.130(17) 3.110(17) 3.149(17) ?
In5 In21 . . 3.25(2) 3.23(2) 3.26(2) ?
In5 In22 . 1_6565 3.30(2) 3.28(2) 3.32(2) ?
In6 In10 . 1_5565 3.211(16) 3.198(16) 3.223(16) ?
In6 In10 . 2_5665 3.211(16) 3.198(16) 3.223(16) ?
In6 In15 . 1_5565 3.402(10) 3.380(10) 3.425(10) ?
In6 In15 . 2_5665 3.402(10) 3.380(10) 3.425(10) ?
In6 Se4 . 1_5565 3.28(3) 3.16(4) 3.40(4) ?
In7 In10 . 1_5445 3.320(16) 3.297(16) 3.343(16) ?
In7 In10 . 2_5545 3.320(16) 3.297(16) 3.343(16) ?
In7 In11 . 1_5445 3.420(11) 3.398(11) 3.443(11) ?
In7 In11 . 2_5545 3.420(11) 3.398(11) 3.443(11) ?
In7 Se2 . 1_5445 3.23(2) 3.14(2) 3.32(2) ?
In8 In13 . . 3.392(16) 3.377(16) 3.409(16) ?
In8 In15 . . 3.145(15) 3.101(15) 3.191(15) ?
In8 In16 . 2_6555 3.139(16) 3.134(16) 3.144(16) ?
In8 In17 . . 3.288(15) 3.279(16) 3.292(16) ?
In8 In21 . . 3.500(13) 3.408(15) 3.616(15) ?
In8 Se4 . . 2.943(17) 2.885(17) 3.000(17) ?
In9 In14 . . 3.386(16) 3.376(16) 3.401(16) ?
In9 In15 . 2_4555 3.146(16) 3.131(16) 3.160(16) ?
In9 In16 . . 3.107(15) 3.074(15) 3.143(15) ?
In9 In18 . . 3.268(15) 3.231(16) 3.307(16) ?
In9 In22 . . 3.489(14) 3.381(15) 3.621(15) ?
In9 Se4 . 1_4455 2.931(17) 2.866(18) 2.993(18) ?
In10 In10 . 2_5655 3.277(10) 3.272(10) 3.282(10) ?
In10 In11 . . 3.276(14) 3.258(14) 3.293(14) ?
In10 In12 . 2_5555 3.283(14) 3.268(14) 3.298(14) ?
In10 In15 . . 3.275(16) 3.251(16) 3.299(16) ?
In10 In16 . 2_5555 3.280(16) 3.253(16) 3.308(16) ?
In10 In17 . . 3.073(15) 3.048(16) 3.099(16) ?
In10 In18 . 1_5655 3.132(16) 3.108(16) 3.154(16) ?
In11 In13 . . 3.115(16) 3.085(16) 3.147(16) ?
In11 In14 . 2_5565 3.145(15) 3.137(15) 3.153(15) ?
In11 In16 . 2_5555 3.407(16) 3.399(16) 3.416(16) ?
In11 In20 . 1_5565 3.252(16) 3.202(17) 3.303(17) ?
In11 Se1 . . 2.908(15) 2.896(15) 2.923(15) ?
In12 In13 . 2_5545 3.132(15) 3.128(15) 3.136(15) ?
In12 In14 . . 3.146(16) 3.108(16) 3.185(16) ?
In12 In15 . 2_5555 3.388(16) 3.371(16) 3.404(16) ?
In12 In19 . 1_5545 3.340(16) 3.318(16) 3.361(16) ?
In12 Se1 . 1_5545 2.976(15) 2.956(16) 2.999(16) ?
In13 In17 . . 3.307(14) 3.275(15) 3.335(15) ?
In13 In21 . . 3.476(14) 3.366(15) 3.611(15) ?
In13 Se2 . . 2.952(18) 2.896(18) 3.008(18) ?
In14 In18 . . 3.280(15) 3.241(15) 3.316(15) ?
In14 In22 . . 3.503(13) 3.409(14) 3.620(14) ?
In14 Se2 . 1_5445 2.926(18) 2.874(19) 2.978(19) ?
In15 In19 . 1_5545 3.302(14) 3.284(14) 3.319(14) ?
In15 Se3 . . 2.933(16) 2.901(17) 2.991(17) ?
In16 In20 . 1_5565 3.258(14) 3.209(14) 3.307(14) ?
In16 Se3 . 1_4555 2.955(16) 2.931(17) 2.991(17) ?
In17 Se2 . . 3.43(2) 3.27(2) 3.59(2) ?
In17 Se4 . . 3.62(3) 3.44(3) 3.80(3) ?
In18 Se4 . 1_4455 3.60(4) 3.40(4) 3.80(4) ?
In19 Se1 . . 3.75(3) 3.47(3) 4.04(3) ?
In19 Se3 . 1_5565 3.63(3) 3.30(3) 3.97(3) ?
In20 In21 . 1_4545 3.82(3) 3.49(3) 4.15(3) ?
In20 Se1 . 1_5545 3.55(3) 3.27(3) 3.84(3) ?
In20 Se3 . 1_4545 3.57(3) 3.21(3) 3.95(3) ?
In21 Se1 . . 3.74(3) 2.98(3) 4.50(3) ?
In21 Se3 . . 3.46(3) 2.67(3) 4.26(3) ?
In22 Se1 . 1_5545 3.41(3) 2.66(3) 4.17(3) ?
In22 Se3 . 1_4555 3.70(3) 2.91(3) 4.49(3) ?

loop_
_geom_hbond_atom_site_label_D
_geom_hbond_atom_site_label_H
_geom_hbond_atom_site_label_A
_geom_hbond_site_symmetry_D
_geom_hbond_site_symmetry_H
_geom_hbond_site_symmetry_A
_geom_hbond_distance_DH
_geom_hbond_distance_HA
_geom_hbond_distance_DA
_geom_hbond_angle_DHA
_geom_hbond_publ_flag
? ? ? ? ? ? ? ? ? ? ?

loop_
_geom_torsion_atom_site_label_1
_geom_torsion_atom_site_label_2
_geom_torsion_atom_site_label_3
_geom_torsion_atom_site_label_4
_geom_torsion_site_ssg_symmetry_1
_geom_torsion_site_ssg_symmetry_2
_geom_torsion_site_ssg_symmetry_3
_geom_torsion_site_ssg_symmetry_4
_geom_torsion_av
_geom_torsion_min
_geom_torsion_max
? ? ? ? ? ? ? ? ? ? ?

loop_
_restr_angle_atom_site_label_1
_restr_angle_site_symmetry_1
_restr_angle_atom_site_label_2
_restr_angle_site_symmetry_2
_restr_angle_atom_site_label_3
_restr_angle_site_symmetry_3
_restr_angle_target
_restr_angle_target_weight_param
? ? ? ? ? ? ? ?

loop_
_restr_distance_atom_site_label_1
_restr_distance_site_symmetry_1
_restr_distance_atom_site_label_2
_restr_distance_site_symmetry_2
_restr_distance_target
_restr_distance_target_weight_param
? ? ? ? ? ?

loop_
_restr_equal_angle_atom_site_label_1
_restr_equal_angle_site_symmetry_1
_restr_equal_angle_atom_site_label_2
_restr_equal_angle_site_symmetry_2
_restr_equal_angle_atom_site_label_3
_restr_equal_angle_site_symmetry_3
_restr_equal_angle_class_class_id
_restr_equal_angle_class_target_weight_param
? ? ? ? ? ? ? ?

loop_
_restr_equal_distance_atom_site_label_1
_restr_equal_distance_site_symmetry_1
_restr_equal_distance_atom_site_label_2
_restr_equal_distance_site_symmetry_2
_restr_equal_distance_class_class_id
_restr_equal_distance_class_target_weight_param
? ? ? ? ? ?

loop_
_restr_equal_torsion_atom_site_label_1
_restr_equal_torsion_site_symmetry_1
_restr_equal_torsion_atom_site_label_2
_restr_equal_torsion_site_symmetry_2
_restr_equal_torsion_atom_site_label_3
_restr_equal_torsion_site_symmetry_3
_restr_equal_torsion_atom_site_label_4
_restr_equal_torsion_site_symmetry_4
_restr_equal_torsion_class_class_id
_restr_equal_torsion_class_target_weight_param
? ? ? ? ? ? ? ? ? ?

loop_
_restr_torsion_atom_site_label_1
_restr_torsion_site_symmetry_1
_restr_torsion_atom_site_label_2
_restr_torsion_site_symmetry_2
_restr_torsion_atom_site_label_3
_restr_torsion_site_symmetry_3
_restr_torsion_atom_site_label_4
_restr_torsion_site_symmetry_4
_restr_torsion_angle_target
_restr_torsion_weight_param
? ? ? ? ? ? ? ? ? ?

loop_
_twin_individual_id
_twin_individual_mass_fraction_refined
_twin_individual_twin_matrix_11
_twin_individual_twin_matrix_12
_twin_individual_twin_matrix_13
_twin_individual_twin_matrix_21
_twin_individual_twin_matrix_22
_twin_individual_twin_matrix_23
_twin_individual_twin_matrix_31
_twin_individual_twin_matrix_32
_twin_individual_twin_matrix_33
1 0.29(2) 1 0 0 0 1 0 0 0 1
2 0.178(13) 1 0 0 0 -1 0 0 0 -1
3 0.182(11) -1 0 0 0 -1 0 0 0 -1
4 0.351(13) -1 0 0 0 1 0 0 0 1

loop_
_jana_atom_site_adp_c_label
_jana_atom_site_adp_c_type_symbol
_jana_atom_site_adp_c_111
_jana_atom_site_adp_c_112
_jana_atom_site_adp_c_113
_jana_atom_site_adp_c_122
_jana_atom_site_adp_c_123
_jana_atom_site_adp_c_133
_jana_atom_site_adp_c_222
_jana_atom_site_adp_c_223
_jana_atom_site_adp_c_233
_jana_atom_site_adp_c_333
? ? ? ? ? ? ? ? ? ? ? ?

loop_
_jana_atom_site_adp_d_label
_jana_atom_site_adp_d_type_symbol
_jana_atom_site_adp_d_1111
_jana_atom_site_adp_d_1112
_jana_atom_site_adp_d_1113
_jana_atom_site_adp_d_1122
_jana_atom_site_adp_d_1123
_jana_atom_site_adp_d_1133
_jana_atom_site_adp_d_1222
_jana_atom_site_adp_d_1223
_jana_atom_site_adp_d_1233
_jana_atom_site_adp_d_1333
_jana_atom_site_adp_d_2222
_jana_atom_site_adp_d_2223
_jana_atom_site_adp_d_2233
_jana_atom_site_adp_d_2333
_jana_atom_site_adp_d_3333
? ? ? ? ? ? ? ? ? ? ? ? ? ? ? ? ?

loop_
_jana_atom_site_adp_e_label
_jana_atom_site_adp_e_type_symbol
_jana_atom_site_adp_e_11111
_jana_atom_site_adp_e_11112
_jana_atom_site_adp_e_11113
_jana_atom_site_adp_e_11122
_jana_atom_site_adp_e_11123
_jana_atom_site_adp_e_11133
_jana_atom_site_adp_e_11222
_jana_atom_site_adp_e_11223
_jana_atom_site_adp_e_11233
_jana_atom_site_adp_e_11333
_jana_atom_site_adp_e_12222
_jana_atom_site_adp_e_12223
_jana_atom_site_adp_e_12233
_jana_atom_site_adp_e_12333
_jana_atom_site_adp_e_13333
_jana_atom_site_adp_e_22222
_jana_atom_site_adp_e_22223
_jana_atom_site_adp_e_22233
_jana_atom_site_adp_e_22333
_jana_atom_site_adp_e_23333
_jana_atom_site_adp_e_33333
? ? ? ? ? ? ? ? ? ? ? ? ? ? ? ? ? ? ? ? ? ? ?

loop_
_jana_atom_site_adp_f_label
_jana_atom_site_adp_f_type_symbol
_jana_atom_site_adp_f_111111
_jana_atom_site_adp_f_111112
_jana_atom_site_adp_f_111113
_jana_atom_site_adp_f_111122
_jana_atom_site_adp_f_111123
_jana_atom_site_adp_f_111133
_jana_atom_site_adp_f_111222
_jana_atom_site_adp_f_111223
_jana_atom_site_adp_f_111233
_jana_atom_site_adp_f_111333
_jana_atom_site_adp_f_112222
_jana_atom_site_adp_f_112223
_jana_atom_site_adp_f_112233
_jana_atom_site_adp_f_112333
_jana_atom_site_adp_f_113333
_jana_atom_site_adp_f_122222
_jana_atom_site_adp_f_122223
_jana_atom_site_adp_f_122233
_jana_atom_site_adp_f_122333
_jana_atom_site_adp_f_123333
_jana_atom_site_adp_f_133333
_jana_atom_site_adp_f_222222
_jana_atom_site_adp_f_222223
_jana_atom_site_adp_f_222233
_jana_atom_site_adp_f_222333
_jana_atom_site_adp_f_223333
_jana_atom_site_adp_f_233333
_jana_atom_site_adp_f_333333
? ? ? ? ? ? ? ? ? ? ? ? ? ? ? ? ? ? ? ? ? ? ? ? ? ? ? ? ? ?

loop_
_jana_atom_site_crenel_ortho_func_id
_jana_atom_site_crenel_ortho_func_c
_jana_atom_site_crenel_ortho_func_w
_jana_atom_site_crenel_ortho_func_eps
? ? ? ?

loop_
_jana_atom_site_occ_fourier_absolute_site_label
_jana_atom_site_occ_fourier_absolute
? ?

loop_
_jana_atom_site_occ_legendre_atom_site_label
_jana_atom_site_occ_legendre_param_order
_jana_atom_site_occ_legendre_param_coeff
? ? ?

loop_
_jana_atom_site_occ_crenel_ortho_atom_site_label
_jana_atom_site_occ_crenel_ortho_param_order
_jana_atom_site_occ_crenel_ortho_id
_jana_atom_site_occ_crenel_ortho_param_coeff
? ? ? ?

loop_
_jana_atom_site_displace_legendre_atom_site_label
_jana_atom_site_displace_legendre_axis
_jana_atom_site_displace_legendre_param_order
_jana_atom_site_displace_legendre_param_coeff
? ? ? ?

loop_
_jana_atom_site_displace_crenel_ortho_atom_site_label
_jana_atom_site_displace_crenel_ortho_axis
_jana_atom_site_displace_crenel_ortho_id
_jana_atom_site_displace_crenel_ortho_param_order
_jana_atom_site_displace_crenel_ortho_param_coeff
? ? ? ? ?

loop_
_jana_atom_site_u_legendre_atom_site_label
_jana_atom_site_u_legendre_tens_elem
_jana_atom_site_u_legendre_param_order
_jana_atom_site_u_legendre_param_coeff
? ? ? ?

loop_
_jana_atom_site_u_crenel_ortho_atom_site_label
_jana_atom_site_u_crenel_ortho_tens_elem
_jana_atom_site_u_crenel_ortho_id
_jana_atom_site_u_crenel_ortho_param_order
_jana_atom_site_u_crenel_ortho_param_coeff
? ? ? ? ?

loop_
_jana_atom_site_adp_c_fourier_atom_site_label
_jana_atom_site_adp_c_fourier_tens_elem
_jana_atom_site_adp_c_fourier_wave_vector_seq_id
_jana_atom_site_adp_c_fourier_param_cos
_jana_atom_site_adp_c_fourier_param_sin
? ? ? ? ?

loop_
_jana_atom_site_adp_d_fourier_atom_site_label
_jana_atom_site_adp_d_fourier_tens_elem
_jana_atom_site_adp_d_fourier_wave_vector_seq_id
_jana_atom_site_adp_d_fourier_param_cos
_jana_atom_site_adp_d_fourier_param_sin
? ? ? ? ?

loop_
_jana_atom_site_adp_e_fourier_atom_site_label
_jana_atom_site_adp_e_fourier_tens_elem
_jana_atom_site_adp_e_fourier_wave_vector_seq_id
_jana_atom_site_adp_e_fourier_param_cos
_jana_atom_site_adp_e_fourier_param_sin
? ? ? ? ?

loop_
_jana_atom_site_adp_f_fourier_atom_site_label
_jana_atom_site_adp_f_fourier_tens_elem
_jana_atom_site_adp_f_fourier_wave_vector_seq_id
_jana_atom_site_adp_f_fourier_param_cos
_jana_atom_site_adp_f_fourier_param_sin
? ? ? ? ?
